data_4308815
loop_
_publ_author_name
'M. Tyler Caudle'
'William W. Brennessel'
'Victor G. Young'

_publ_contact_author_address
;
Department of Chemistry and Biochemistry
Arizona State University
College of Liberal Arts and Sciences
P.O. Box 871604
Tempe, AZ, 85287-1604
;
_publ_contact_author_email Tcaudle@asu.edu
_publ_contact_author_fax '480 965 2747'
_publ_contact_author_name 'Professor Tyler Caudle'
_publ_contact_author_phone '480 965 5178'
_publ_section_title
;
Structural Variability and Dynamics in Carboxylato- and Carbamatomagnesium
Bromides. Relationship to the Carboxylate Shift
;
_journal_name_full 'Inorganic Chemistry'
_journal_page_first 3233
_journal_page_last 3240
_journal_paper_doi 10.1021/ic048442p
_journal_volume 44
_journal_year 2005
_chemical_formula_moiety 'C4 H8 O, C4 H8 Br3 Mg O, C72 H80 Br Mg3 N4 O13'
_chemical_formula_sum 'C80 H96 Br4 Mg4 N4 O15'
_chemical_formula_weight 1770.49
_chemical_name_common 00038
_chemical_name_systematic
; 
 ? 
;
_space_group_IT_number 2
_symmetry_cell_setting triclinic
_symmetry_space_group_name_Hall '-P 1'
_symmetry_space_group_name_H-M 'P -1'
_atom_sites_solution_hydrogens geom
_atom_sites_solution_primary direct
_atom_sites_solution_secondary difmap
_audit_creation_method SHELXL-97
_cell_angle_alpha 97.387(1)
_cell_angle_beta 92.529(2)
_cell_angle_gamma 102.686(1)
_cell_formula_units_Z 2
_cell_length_a 13.186(1)
_cell_length_b 13.981(1)
_cell_length_c 23.562(2)
_cell_measurement_reflns_used 5345
_cell_measurement_temperature 173(2)
_cell_volume 4190.8(6)
_computing_cell_refinement 'SAINT, Bruker'
_computing_data_collection 'SMART, Bruker'
_computing_data_reduction 'SAINT, Bruker'
_computing_molecular_graphics 'SHELXTL, Bruker'
_computing_structure_refinement SHELXL-97
_computing_structure_solution SHELXS-86
_diffrn_ambient_temperature 173(2)
_diffrn_measured_fraction_theta_full 0.990
_diffrn_measured_fraction_theta_max 0.990
_diffrn_measurement_device_type 'Siemens SMART Platform CCD'
_diffrn_measurement_method 'area detector, omega scans per phi'
_diffrn_radiation_monochromator graphite
_diffrn_radiation_source 'normal-focus sealed tube'
_diffrn_radiation_type MoK\a
_diffrn_radiation_wavelength 0.71073
_diffrn_reflns_av_R_equivalents 0.0281
_diffrn_reflns_av_sigmaI/netI 0.0497
_diffrn_reflns_limit_h_max 15
_diffrn_reflns_limit_h_min -15
_diffrn_reflns_limit_k_max 16
_diffrn_reflns_limit_k_min -16
_diffrn_reflns_limit_l_max 28
_diffrn_reflns_limit_l_min -27
_diffrn_reflns_number 29326
_diffrn_reflns_theta_full 25.03
_diffrn_reflns_theta_max 25.03
_diffrn_reflns_theta_min 1.51
_exptl_absorpt_coefficient_mu 2.014
_exptl_absorpt_correction_T_max 1.000000
_exptl_absorpt_correction_T_min 0.830655
_exptl_absorpt_correction_type multi-scan
_exptl_absorpt_process_details 'SADABS, R. Blessing, 1995'
_exptl_crystal_colour colorless
_exptl_crystal_density_diffrn 1.403
_exptl_crystal_density_method 'not measured'
_exptl_crystal_description block
_exptl_crystal_F_000 1824
_exptl_crystal_size_max 0.31
_exptl_crystal_size_mid 0.25
_exptl_crystal_size_min 0.19
_refine_diff_density_max 1.176
_refine_diff_density_min -1.229
_refine_diff_density_rms 0.079
_refine_ls_extinction_method none
_refine_ls_goodness_of_fit_ref 1.037
_refine_ls_hydrogen_treatment riding
_refine_ls_matrix_type full
_refine_ls_number_parameters 1029
_refine_ls_number_reflns 14677
_refine_ls_number_restraints 238
_refine_ls_restrained_S_all 1.070
_refine_ls_R_factor_all 0.0767
_refine_ls_R_factor_gt 0.0493
_refine_ls_shift/su_max 0.001
_refine_ls_shift/su_mean 0.000
_refine_ls_structure_factor_coef Fsqd
_refine_ls_weighting_details 'calc w=1/[\s^2^(Fo^2^)+(0.0919P)^2^+0.5900P] where P=(Fo^2^+2Fc^2^)/3'
_refine_ls_weighting_scheme calc
_refine_ls_wR_factor_gt 0.1400
_refine_ls_wR_factor_ref 0.1520
_reflns_number_gt 10345
_reflns_number_total 14677
_reflns_threshold_expression >2sigma(I)
_cod_data_source_file ic048442psi20041105_075201.cif
_cod_data_source_block 00038
_cod_original_cell_volume 4190.7(6)
_cod_database_code 4308815

loop_
_symmetry_equiv_pos_as_xyz
'x, y, z'
'-x, -y, -z'

loop_
_atom_site_label
_atom_site_type_symbol
_atom_site_fract_x
_atom_site_fract_y
_atom_site_fract_z
_atom_site_U_iso_or_equiv
_atom_site_adp_type
_atom_site_occupancy
_atom_site_symmetry_multiplicity
_atom_site_calc_flag
_atom_site_refinement_flags
_atom_site_disorder_assembly
_atom_site_disorder_group
Mg1 Mg 0.38656(10) 0.21872(10) 0.33583(5) 0.0264(3) Uani 1 1 d . . .
Mg2 Mg 0.40645(10) 0.35183(10) 0.22794(5) 0.0272(3) Uani 1 1 d . A .
Mg3 Mg 0.60012(10) 0.17641(10) 0.27567(5) 0.0257(3) Uani 1 1 d . A .
Br1 Br 0.55517(4) 0.35753(3) 0.314364(18) 0.03860(14) Uani 1 1 d . A .
O1 O 0.33518(19) 0.20914(19) 0.24418(10) 0.0249(6) Uani 1 1 d . A .
O2 O 0.4379(2) 0.11583(19) 0.27134(10) 0.0252(6) Uani 1 1 d . A .
O3 O 0.3214(2) 0.3277(2) 0.36626(12) 0.0360(7) Uani 1 1 d . A .
O4 O 0.3224(2) 0.4055(2) 0.28869(11) 0.0316(7) Uani 1 1 d . . .
O5 O 0.4913(2) 0.30200(19) 0.16709(10) 0.0251(6) Uani 1 1 d . . .
O6 O 0.5884(2) 0.1992(2) 0.19403(11) 0.0277(6) Uani 1 1 d . . .
O7 O 0.6116(2) 0.1573(2) 0.35892(11) 0.0299(6) Uani 1 1 d . . .
O8 O 0.4631(2) 0.1761(2) 0.39792(11) 0.0320(7) Uani 1 1 d . A .
N1 N 0.3338(2) 0.0629(2) 0.18867(13) 0.0267(7) Uani 1 1 d . . .
N2 N 0.2682(3) 0.4710(3) 0.37190(14) 0.0338(8) Uani 1 1 d . . .
N3 N 0.5962(3) 0.2420(3) 0.10523(13) 0.0291(8) Uani 1 1 d . . .
N4 N 0.6010(3) 0.1640(3) 0.45467(13) 0.0304(8) Uani 1 1 d . . .
C1 C 0.3711(3) 0.1313(3) 0.23508(16) 0.0234(8) Uani 1 1 d . A .
C2 C 0.3069(3) 0.3967(3) 0.34091(17) 0.0298(9) Uani 1 1 d . A .
C3 C 0.5566(3) 0.2490(3) 0.15904(15) 0.0228(8) Uani 1 1 d . A .
C4 C 0.5562(3) 0.1668(3) 0.40053(16) 0.0271(9) Uani 1 1 d . A .
C5 C 0.2532(3) 0.0745(3) 0.14715(16) 0.0280(9) Uani 1 1 d . A .
C6 C 0.1531(3) 0.0210(3) 0.1484(2) 0.0396(11) Uani 1 1 d . . .
H6A H 0.1359 -0.0194 0.1776 0.048 Uiso 1 1 calc R A .
C7 C 0.0769(4) 0.0259(4) 0.1071(2) 0.0482(13) Uani 1 1 d . A .
H7A H 0.0075 -0.0111 0.1079 0.058 Uiso 1 1 calc R . .
C8 C 0.1026(4) 0.0846(4) 0.0650(2) 0.0442(12) Uani 1 1 d . . .
H8A H 0.0507 0.0879 0.0365 0.053 Uiso 1 1 calc R A .
C9 C 0.2036(4) 0.1391(4) 0.06391(18) 0.0406(11) Uani 1 1 d . A .
H9A H 0.2210 0.1795 0.0347 0.049 Uiso 1 1 calc R . .
C10 C 0.2798(3) 0.1345(3) 0.10576(17) 0.0324(10) Uani 1 1 d . . .
H10A H 0.3491 0.1723 0.1057 0.039 Uiso 1 1 calc R A .
C11 C 0.3659(3) -0.0293(3) 0.17944(17) 0.0291(9) Uani 1 1 d . A .
C12 C 0.3471(4) -0.0958(3) 0.2173(2) 0.0434(11) Uani 1 1 d . . .
H12A H 0.3167 -0.0799 0.2520 0.052 Uiso 1 1 calc R A .
C13 C 0.3730(4) -0.1878(4) 0.2046(2) 0.0547(14) Uani 1 1 d . A .
H13A H 0.3590 -0.2350 0.2305 0.066 Uiso 1 1 calc R . .
C14 C 0.4185(4) -0.2099(4) 0.1546(2) 0.0576(15) Uani 1 1 d . . .
H14A H 0.4382 -0.2714 0.1466 0.069 Uiso 1 1 calc R A .
C15 C 0.4350(6) -0.1444(5) 0.1173(3) 0.080(2) Uani 1 1 d . A .
H15A H 0.4659 -0.1601 0.0827 0.097 Uiso 1 1 calc R . .
C16 C 0.4074(5) -0.0531(4) 0.1288(2) 0.0614(16) Uani 1 1 d . . .
H16A H 0.4174 -0.0080 0.1016 0.074 Uiso 1 1 calc R A .
O9 O 0.2525(2) 0.1106(2) 0.34293(13) 0.0421(7) Uani 0.567(13) 1 d PDU A 1
C17 C 0.2352(11) 0.0456(19) 0.3849(12) 0.070(5) Uani 0.567(13) 1 d PDU A 1
H17A H 0.2854 0.0713 0.4187 0.084 Uiso 0.567(13) 1 calc PR A 1
H17B H 0.2439 -0.0209 0.3689 0.084 Uiso 0.567(13) 1 calc PR A 1
C18 C 0.1287(10) 0.0402(15) 0.4010(7) 0.114(6) Uani 0.567(13) 1 d PDU A 1
H18A H 0.1285 0.0838 0.4376 0.136 Uiso 0.567(13) 1 calc PR A 1
H18B H 0.0945 -0.0285 0.4057 0.136 Uiso 0.567(13) 1 calc PR A 1
C19 C 0.0733(9) 0.0736(19) 0.3537(12) 0.102(5) Uani 0.567(13) 1 d PDU A 1
H19A H 0.0209 0.0174 0.3323 0.122 Uiso 0.567(13) 1 calc PR A 1
H19B H 0.0374 0.1255 0.3691 0.122 Uiso 0.567(13) 1 calc PR A 1
C20 C 0.1519(8) 0.1128(14) 0.3165(6) 0.060(4) Uani 0.567(13) 1 d PDU A 1
H20A H 0.1493 0.1815 0.3117 0.072 Uiso 0.567(13) 1 calc PR A 1
H20B H 0.1396 0.0720 0.2782 0.072 Uiso 0.567(13) 1 calc PR A 1
O9' O 0.2525(2) 0.1106(2) 0.34293(13) 0.0421(7) Uani 0.433(13) 1 d PDU A 5
C17' C 0.2529(13) 0.031(2) 0.3756(17) 0.070(5) Uani 0.433(13) 1 d PDU A 5
H17C H 0.2769 0.0573 0.4161 0.084 Uiso 0.433(13) 1 calc PR A 5
H17D H 0.2996 -0.0105 0.3597 0.084 Uiso 0.433(13) 1 calc PR A 5
C18' C 0.1440(13) -0.0267(16) 0.3710(11) 0.114(6) Uani 0.433(13) 1 d PDU A 5
H18C H 0.1350 -0.0863 0.3420 0.136 Uiso 0.433(13) 1 calc PR A 5
H18D H 0.1251 -0.0479 0.4084 0.136 Uiso 0.433(13) 1 calc PR A 5
C19' C 0.0776(12) 0.038(2) 0.3539(19) 0.102(5) Uani 0.433(13) 1 d PDU A 5
H19C H 0.0369 0.0574 0.3860 0.122 Uiso 0.433(13) 1 calc PR A 5
H19D H 0.0285 0.0041 0.3207 0.122 Uiso 0.433(13) 1 calc PR A 5
C20' C 0.1485(10) 0.1266(16) 0.3381(9) 0.060(4) Uani 0.433(13) 1 d PDU A 5
H20C H 0.1299 0.1358 0.2983 0.072 Uiso 0.433(13) 1 calc PR A 5
H20D H 0.1436 0.1866 0.3642 0.072 Uiso 0.433(13) 1 calc PR A 5
C21 C 0.2596(3) 0.4744(3) 0.43244(18) 0.0347(10) Uani 1 1 d . A .
C22 C 0.3473(4) 0.4902(4) 0.4694(2) 0.0561(14) Uani 1 1 d . . .
H22A H 0.4138 0.4953 0.4545 0.067 Uiso 1 1 calc R A .
C23 C 0.3389(5) 0.4988(5) 0.5284(2) 0.0683(17) Uani 1 1 d . A .
H23A H 0.3997 0.5086 0.5535 0.082 Uiso 1 1 calc R . .
C24 C 0.2448(5) 0.4934(4) 0.5503(2) 0.0627(16) Uani 1 1 d . . .
H24A H 0.2400 0.4994 0.5906 0.075 Uiso 1 1 calc R A .
C25 C 0.1562(5) 0.4790(4) 0.5140(2) 0.0644(16) Uani 1 1 d . A .
H25A H 0.0902 0.4758 0.5292 0.077 Uiso 1 1 calc R . .
C26 C 0.1643(4) 0.4691(4) 0.4544(2) 0.0494(13) Uani 1 1 d . . .
H26A H 0.1034 0.4586 0.4292 0.059 Uiso 1 1 calc R A .
C27 C 0.2390(3) 0.5493(3) 0.34545(17) 0.0307(9) Uani 1 1 d . A .
C28 C 0.2807(4) 0.6467(3) 0.3682(2) 0.0436(11) Uani 1 1 d . . .
H28A H 0.3306 0.6621 0.4003 0.052 Uiso 1 1 calc R A .
C29 C 0.2497(4) 0.7225(4) 0.3440(3) 0.0579(14) Uani 1 1 d . A .
H29A H 0.2773 0.7894 0.3605 0.069 Uiso 1 1 calc R . .
C30 C 0.1793(4) 0.7015(4) 0.2964(2) 0.0493(13) Uani 1 1 d . . .
H30A H 0.1588 0.7534 0.2799 0.059 Uiso 1 1 calc R A .
C31 C 0.1396(4) 0.6046(4) 0.2735(2) 0.0526(13) Uani 1 1 d . A .
H31A H 0.0921 0.5893 0.2404 0.063 Uiso 1 1 calc R . .
C32 C 0.1681(3) 0.5289(3) 0.2981(2) 0.0402(11) Uani 1 1 d . . .
H32A H 0.1386 0.4620 0.2823 0.048 Uiso 1 1 calc R A .
O10 O 0.4851(2) 0.4960(2) 0.21898(13) 0.0402(8) Uani 1 1 d . . .
C33 C 0.4676(5) 0.5836(4) 0.2517(3) 0.075(2) Uani 1 1 d . A .
H33A H 0.4552 0.5722 0.2916 0.090 Uiso 1 1 calc R . .
H33B H 0.4058 0.6019 0.2347 0.090 Uiso 1 1 calc R . .
C34 C 0.5611(4) 0.6632(4) 0.2508(2) 0.0573(14) Uani 1 1 d . . .
H34A H 0.6081 0.6707 0.2858 0.069 Uiso 1 1 calc R A .
H34B H 0.5419 0.7271 0.2479 0.069 Uiso 1 1 calc R . .
C35 C 0.6121(5) 0.6294(4) 0.1977(3) 0.0635(16) Uani 1 1 d . A .
H35A H 0.5825 0.6493 0.1630 0.076 Uiso 1 1 calc R . .
H35B H 0.6884 0.6565 0.2019 0.076 Uiso 1 1 calc R . .
C36 C 0.5865(4) 0.5194(3) 0.1953(2) 0.0462(12) Uani 1 1 d . A .
H36A H 0.5829 0.4864 0.1553 0.055 Uiso 1 1 calc R . .
H36B H 0.6396 0.4979 0.2185 0.055 Uiso 1 1 calc R . .
O11 O 0.2893(2) 0.3561(2) 0.16701(12) 0.0348(7) Uani 0.58(2) 1 d PDU A 1
C37 C 0.1786(8) 0.328(3) 0.1743(17) 0.0424(17) Uani 0.58(2) 1 d PDU A 1
H37A H 0.1628 0.3581 0.2123 0.051 Uiso 0.58(2) 1 calc PR A 1
H37B H 0.1553 0.2550 0.1714 0.051 Uiso 0.58(2) 1 calc PR A 1
C38 C 0.1246(10) 0.3658(13) 0.1264(8) 0.058(4) Uani 0.58(2) 1 d PDU A 1
H38A H 0.0638 0.3906 0.1398 0.069 Uiso 0.58(2) 1 calc PR A 1
H38B H 0.1013 0.3133 0.0931 0.069 Uiso 0.58(2) 1 calc PR A 1
C39 C 0.2109(12) 0.4509(14) 0.1109(9) 0.076(5) Uani 0.58(2) 1 d PDU A 1
H39A H 0.1981 0.4647 0.0714 0.091 Uiso 0.58(2) 1 calc PR A 1
H39B H 0.2182 0.5124 0.1383 0.091 Uiso 0.58(2) 1 calc PR A 1
C40 C 0.3056(14) 0.406(3) 0.1165(13) 0.052(2) Uani 0.58(2) 1 d PDU A 1
H40A H 0.3084 0.3578 0.0821 0.063 Uiso 0.58(2) 1 calc PR A 1
H40B H 0.3710 0.4576 0.1219 0.063 Uiso 0.58(2) 1 calc PR A 1
O11' O 0.2893(2) 0.3561(2) 0.16701(12) 0.0348(7) Uani 0.42(2) 1 d PDU A 5
C37' C 0.1776(11) 0.324(4) 0.172(2) 0.0424(17) Uani 0.42(2) 1 d PDU A 5
H37C H 0.1620 0.3297 0.2131 0.051 Uiso 0.42(2) 1 calc PR A 5
H37D H 0.1510 0.2550 0.1540 0.051 Uiso 0.42(2) 1 calc PR A 5
C38' C 0.1292(15) 0.395(2) 0.1414(10) 0.058(4) Uani 0.42(2) 1 d PDU A 5
H38C H 0.1310 0.4572 0.1669 0.069 Uiso 0.42(2) 1 calc PR A 5
H38D H 0.0563 0.3637 0.1268 0.069 Uiso 0.42(2) 1 calc PR A 5
C39' C 0.2000(17) 0.412(2) 0.0919(9) 0.076(5) Uani 0.42(2) 1 d PDU A 5
H39C H 0.1780 0.3591 0.0589 0.091 Uiso 0.42(2) 1 calc PR A 5
H39D H 0.1999 0.4770 0.0790 0.091 Uiso 0.42(2) 1 calc PR A 5
C40' C 0.3065(17) 0.411(4) 0.1189(18) 0.052(2) Uani 0.42(2) 1 d PDU A 5
H40C H 0.3461 0.3789 0.0905 0.063 Uiso 0.42(2) 1 calc PR A 5
H40D H 0.3467 0.4796 0.1321 0.063 Uiso 0.42(2) 1 calc PR A 5
C41 C 0.5766(3) 0.3029(3) 0.06297(16) 0.0278(9) Uani 1 1 d . A .
C42 C 0.4928(3) 0.2707(3) 0.02229(18) 0.0347(10) Uani 1 1 d . . .
H42A H 0.4436 0.2106 0.0242 0.042 Uiso 1 1 calc R A .
C43 C 0.4808(4) 0.3267(4) -0.02165(18) 0.0449(12) Uani 1 1 d . A .
H43A H 0.4232 0.3051 -0.0495 0.054 Uiso 1 1 calc R . .
C44 C 0.5522(4) 0.4125(4) -0.0242(2) 0.0498(13) Uani 1 1 d . . .
H44A H 0.5450 0.4496 -0.0547 0.060 Uiso 1 1 calc R A .
C45 C 0.6347(4) 0.4462(4) 0.0167(2) 0.0495(13) Uani 1 1 d . A .
H45A H 0.6826 0.5072 0.0150 0.059 Uiso 1 1 calc R . .
C46 C 0.6475(4) 0.3913(3) 0.06008(19) 0.0384(11) Uani 1 1 d . . .
H46A H 0.7050 0.4140 0.0879 0.046 Uiso 1 1 calc R A .
C47 C 0.6674(3) 0.1800(3) 0.09077(16) 0.0298(9) Uani 1 1 d . A .
C48 C 0.7727(3) 0.2119(4) 0.10897(19) 0.0391(11) Uani 1 1 d . . .
H48A H 0.7981 0.2750 0.1313 0.047 Uiso 1 1 calc R A .
C49 C 0.8412(4) 0.1502(4) 0.0940(2) 0.0474(12) Uani 1 1 d . A .
H49A H 0.9131 0.1713 0.1066 0.057 Uiso 1 1 calc R . .
C50 C 0.8047(4) 0.0600(4) 0.0614(2) 0.0504(13) Uani 1 1 d . . .
H50A H 0.8510 0.0180 0.0520 0.060 Uiso 1 1 calc R A .
C51 C 0.7010(4) 0.0298(4) 0.0423(2) 0.0569(14) Uani 1 1 d . A .
H51A H 0.6761 -0.0323 0.0189 0.068 Uiso 1 1 calc R . .
C52 C 0.6325(4) 0.0904(4) 0.05730(19) 0.0413(11) Uani 1 1 d . . .
H52A H 0.5609 0.0692 0.0441 0.050 Uiso 1 1 calc R A .
O12 O 0.7581(2) 0.2508(2) 0.28398(13) 0.0409(7) Uani 0.205(11) 1 d PDU A 1
C53 C 0.803(3) 0.347(3) 0.269(3) 0.050(2) Uani 0.205(11) 1 d PDU A 1
H53A H 0.7548 0.3921 0.2743 0.060 Uiso 0.205(11) 1 calc PR A 1
H53B H 0.8218 0.3422 0.2284 0.060 Uiso 0.205(11) 1 calc PR A 1
C54 C 0.896(2) 0.3823(18) 0.3084(17) 0.077(3) Uani 0.205(11) 1 d PDU A 1
H54A H 0.8793 0.4005 0.3482 0.092 Uiso 0.205(11) 1 calc PR A 1
H54B H 0.9462 0.4384 0.2961 0.092 Uiso 0.205(11) 1 calc PR A 1
C55 C 0.9378(18) 0.281(3) 0.300(3) 0.100(5) Uani 0.205(11) 1 d PDU A 1
H55A H 0.9649 0.2689 0.2624 0.120 Uiso 0.205(11) 1 calc PR A 1
H55B H 0.9921 0.2815 0.3309 0.120 Uiso 0.205(11) 1 calc PR A 1
C56 C 0.841(2) 0.211(2) 0.306(2) 0.066(3) Uani 0.205(11) 1 d PDU A 1
H56A H 0.8410 0.1459 0.2839 0.079 Uiso 0.205(11) 1 calc PR A 1
H56B H 0.8334 0.2027 0.3468 0.079 Uiso 0.205(11) 1 calc PR A 1
O12' O 0.7581(2) 0.2508(2) 0.28398(13) 0.0409(7) Uani 0.795(11) 1 d PDU A 5
C53' C 0.8024(8) 0.3411(8) 0.2619(8) 0.050(2) Uani 0.795(11) 1 d PDU A 5
H53C H 0.7849 0.3986 0.2853 0.060 Uiso 0.795(11) 1 calc PR A 5
H53D H 0.7753 0.3380 0.2217 0.060 Uiso 0.795(11) 1 calc PR A 5
C54' C 0.9151(5) 0.3501(7) 0.2652(4) 0.077(3) Uani 0.795(11) 1 d PDU A 5
H54C H 0.9535 0.4200 0.2678 0.092 Uiso 0.795(11) 1 calc PR A 5
H54D H 0.9366 0.3104 0.2320 0.092 Uiso 0.795(11) 1 calc PR A 5
C55' C 0.9314(6) 0.3067(9) 0.3231(6) 0.100(5) Uani 0.795(11) 1 d PDU A 5
H55C H 0.9934 0.2776 0.3229 0.120 Uiso 0.795(11) 1 calc PR A 5
H55D H 0.9394 0.3586 0.3568 0.120 Uiso 0.795(11) 1 calc PR A 5
C56' C 0.8367(6) 0.2314(7) 0.3235(4) 0.066(3) Uani 0.795(11) 1 d PDU A 5
H56C H 0.8123 0.2332 0.3626 0.079 Uiso 0.795(11) 1 calc PR A 5
H56D H 0.8499 0.1650 0.3113 0.079 Uiso 0.795(11) 1 calc PR A 5
O13 O 0.6477(2) 0.0461(2) 0.25189(12) 0.0351(7) Uani 0.234(12) 1 d PD A 1
C57 C 0.712(5) 0.041(5) 0.2040(19) 0.064(4) Uani 0.234(12) 1 d PD A 1
H57A H 0.7505 0.1086 0.1991 0.076 Uiso 0.234(12) 1 calc PR A 1
H57B H 0.6682 0.0113 0.1682 0.076 Uiso 0.234(12) 1 calc PR A 1
C58 C 0.787(2) -0.022(2) 0.2177(13) 0.064(3) Uani 0.234(12) 1 d PD A 1
H58A H 0.8491 0.0178 0.2414 0.077 Uiso 0.234(12) 1 calc PR A 1
H58B H 0.8082 -0.0558 0.1824 0.077 Uiso 0.234(12) 1 calc PR A 1
C59 C 0.719(3) -0.095(2) 0.2511(19) 0.054(3) Uani 0.234(12) 1 d PD A 1
H59A H 0.6734 -0.1498 0.2248 0.065 Uiso 0.234(12) 1 calc PR A 1
H59B H 0.7629 -0.1225 0.2770 0.065 Uiso 0.234(12) 1 calc PR A 1
C60 C 0.657(7) -0.032(5) 0.285(3) 0.044(2) Uani 0.234(12) 1 d PD A 1
H60A H 0.5867 -0.0720 0.2900 0.053 Uiso 0.234(12) 1 calc PR A 1
H60B H 0.6925 -0.0038 0.3230 0.053 Uiso 0.234(12) 1 calc PR A 1
O13' O 0.6477(2) 0.0461(2) 0.25189(12) 0.0351(7) Uani 0.766(12) 1 d PD A 5
C57' C 0.6915(13) 0.0192(11) 0.1983(5) 0.064(4) Uani 0.766(12) 1 d PD A 5
H57C H 0.7526 0.0717 0.1926 0.076 Uiso 0.766(12) 1 calc PR A 5
H57D H 0.6390 0.0114 0.1657 0.076 Uiso 0.766(12) 1 calc PR A 5
C58' C 0.7237(8) -0.0767(7) 0.2013(3) 0.064(3) Uani 0.766(12) 1 d PD A 5
H58C H 0.7897 -0.0774 0.1829 0.077 Uiso 0.766(12) 1 calc PR A 5
H58D H 0.6689 -0.1340 0.1829 0.077 Uiso 0.766(12) 1 calc PR A 5
C59' C 0.7379(9) -0.0772(7) 0.2663(4) 0.054(3) Uani 0.766(12) 1 d PD A 5
H59C H 0.8053 -0.0344 0.2831 0.065 Uiso 0.766(12) 1 calc PR A 5
H59D H 0.7317 -0.1450 0.2759 0.065 Uiso 0.766(12) 1 calc PR A 5
C60' C 0.6453(19) -0.0340(15) 0.2851(9) 0.044(2) Uani 0.766(12) 1 d PD A 5
H60C H 0.5789 -0.0843 0.2766 0.053 Uiso 0.766(12) 1 calc PR A 5
H60D H 0.6537 -0.0092 0.3268 0.053 Uiso 0.766(12) 1 calc PR A 5
C61 C 0.7098(3) 0.1623(3) 0.46137(17) 0.0328(10) Uani 1 1 d . A .
C62 C 0.7804(4) 0.2487(4) 0.4823(2) 0.0528(13) Uani 1 1 d . . .
H62A H 0.7572 0.3081 0.4919 0.063 Uiso 1 1 calc R A .
C63 C 0.8846(4) 0.2496(5) 0.4894(3) 0.0728(18) Uani 1 1 d . A .
H63A H 0.9333 0.3095 0.5041 0.087 Uiso 1 1 calc R . .
C64 C 0.9183(4) 0.1649(6) 0.4754(3) 0.0752(19) Uani 1 1 d . . .
H64A H 0.9906 0.1663 0.4803 0.090 Uiso 1 1 calc R A .
C65 C 0.8491(4) 0.0770(5) 0.4543(2) 0.0612(15) Uani 1 1 d . A .
H65A H 0.8733 0.0183 0.4443 0.073 Uiso 1 1 calc R . .
C66 C 0.7430(4) 0.0754(4) 0.44774(19) 0.0461(12) Uani 1 1 d . . .
H66A H 0.6940 0.0152 0.4341 0.055 Uiso 1 1 calc R A .
C67 C 0.5463(3) 0.1724(3) 0.50586(17) 0.0324(10) Uani 1 1 d . A .
C68 C 0.5560(3) 0.1097(3) 0.54605(17) 0.0362(10) Uani 1 1 d . . .
H68A H 0.5966 0.0618 0.5388 0.043 Uiso 1 1 calc R A .
C69 C 0.5068(4) 0.1170(4) 0.59633(19) 0.0466(12) Uani 1 1 d . A .
H69A H 0.5150 0.0750 0.6240 0.056 Uiso 1 1 calc R . .
C70 C 0.4461(4) 0.1845(4) 0.6066(2) 0.0543(14) Uani 1 1 d . . .
H70A H 0.4109 0.1882 0.6409 0.065 Uiso 1 1 calc R A .
C71 C 0.4362(4) 0.2473(4) 0.5669(2) 0.0535(14) Uani 1 1 d . A .
H71A H 0.3943 0.2942 0.5741 0.064 Uiso 1 1 calc R . .
C72 C 0.4870(4) 0.2423(3) 0.51662(19) 0.0420(11) Uani 1 1 d . . .
H72A H 0.4812 0.2865 0.4898 0.050 Uiso 1 1 calc R A .
Br2 Br -0.0106(11) 0.8267(8) 0.2213(4) 0.0448(4) Uani 0.719(5) 1 d PD B 1
Br3 Br -0.12070(14) 0.52519(11) 0.16511(8) 0.0451(3) Uani 0.719(5) 1 d PD B 1
Br4 Br -0.1901(3) 0.7383(3) 0.06905(14) 0.0784(7) Uani 0.719(5) 1 d PD B 1
Mg4 Mg -0.0725(5) 0.6948(4) 0.1406(3) 0.0347(7) Uani 0.719(5) 1 d PD B 1
O14 O 0.0509(4) 0.6862(4) 0.0936(2) 0.0486(15) Uani 0.719(5) 1 d PD B 1
C73 C 0.1407(7) 0.7634(7) 0.0894(4) 0.065(3) Uani 0.719(5) 1 d PD B 1
H73A H 0.1883 0.7752 0.1246 0.078 Uiso 0.719(5) 1 calc PR B 1
H73B H 0.1196 0.8257 0.0846 0.078 Uiso 0.719(5) 1 calc PR B 1
C74 C 0.1938(8) 0.7292(9) 0.0380(4) 0.061(3) Uani 0.719(5) 1 d PD B 1
H74A H 0.2500 0.6971 0.0492 0.073 Uiso 0.719(5) 1 calc PR B 1
H74B H 0.2233 0.7850 0.0173 0.073 Uiso 0.719(5) 1 calc PR B 1
C75 C 0.1058(10) 0.6557(9) 0.0020(4) 0.071(4) Uani 0.719(5) 1 d PD B 1
H75A H 0.0684 0.6894 -0.0236 0.085 Uiso 0.719(5) 1 calc PR B 1
H75B H 0.1326 0.6042 -0.0216 0.085 Uiso 0.719(5) 1 calc PR B 1
C76 C 0.0373(6) 0.6122(6) 0.0433(3) 0.063(2) Uani 0.719(5) 1 d PD B 1
H76A H -0.0361 0.5951 0.0273 0.075 Uiso 0.719(5) 1 calc PR B 1
H76B H 0.0563 0.5513 0.0531 0.075 Uiso 0.719(5) 1 calc PR B 1
Br2' Br -0.011(3) 0.831(2) 0.2246(11) 0.0448(4) Uani 0.281(5) 1 d PD B 5
Br3' Br -0.0980(3) 0.5368(3) 0.15054(18) 0.0451(3) Uani 0.281(5) 1 d PD B 5
Br4' Br -0.2117(7) 0.7516(9) 0.0792(4) 0.0784(7) Uani 0.281(5) 1 d PD B 5
Mg4' Mg -0.0732(12) 0.7124(11) 0.1379(7) 0.0347(7) Uani 0.281(5) 1 d PD B 5
O14' O 0.0438(11) 0.7313(11) 0.0844(6) 0.0486(15) Uani 0.281(5) 1 d PD B 5
C73' C 0.1491(15) 0.728(2) 0.1031(10) 0.065(3) Uani 0.281(5) 1 d PD B 5
H73C H 0.1479 0.6759 0.1280 0.078 Uiso 0.281(5) 1 calc PR B 5
H73D H 0.1861 0.7924 0.1249 0.078 Uiso 0.281(5) 1 calc PR B 5
C74' C 0.2020(17) 0.705(3) 0.0502(12) 0.061(3) Uani 0.281(5) 1 d PD B 5
H74C H 0.2603 0.6734 0.0579 0.073 Uiso 0.281(5) 1 calc PR B 5
H74D H 0.2280 0.7653 0.0322 0.073 Uiso 0.281(5) 1 calc PR B 5
C75' C 0.112(2) 0.634(3) 0.0138(14) 0.071(4) Uani 0.281(5) 1 d PD B 5
H75C H 0.1253 0.6260 -0.0273 0.085 Uiso 0.281(5) 1 calc PR B 5
H75D H 0.0961 0.5680 0.0270 0.085 Uiso 0.281(5) 1 calc PR B 5
C76' C 0.0284(9) 0.6873(11) 0.0252(6) 0.063(2) Uani 0.281(5) 1 d PD B 5
H76C H 0.0319 0.7392 0.0000 0.075 Uiso 0.281(5) 1 calc PR B 5
H76D H -0.0407 0.6409 0.0176 0.075 Uiso 0.281(5) 1 calc PR B 5
O15 O 0.7750(9) 0.7203(11) 0.3536(6) 0.164(3) Uiso 0.400(12) 1 d PRDU C 1
C77 C 0.8191(9) 0.6544(11) 0.3196(6) 0.111(3) Uiso 0.400(12) 1 d PRDU C 1
H77A H 0.8204 0.6654 0.2790 0.133 Uiso 0.400(12) 1 calc PR C 1
H77B H 0.7883 0.5841 0.3226 0.133 Uiso 0.400(12) 1 calc PR C 1
C78 C 0.9252(10) 0.6953(15) 0.3545(8) 0.092(3) Uiso 0.400(12) 1 d PDU C 1
H78A H 0.9329 0.6512 0.3832 0.110 Uiso 0.400(12) 1 calc PR C 1
H78B H 0.9816 0.6939 0.3282 0.110 Uiso 0.400(12) 1 calc PR C 1
C79 C 0.9388(13) 0.8018(15) 0.3856(11) 0.137(5) Uiso 0.400(12) 1 d PDU C 1
H79A H 0.9905 0.8170 0.4191 0.165 Uiso 0.400(12) 1 calc PR C 1
H79B H 0.9563 0.8523 0.3596 0.165 Uiso 0.400(12) 1 calc PR C 1
C80 C 0.8261(12) 0.7884(14) 0.4030(7) 0.086(3) Uiso 0.400(12) 1 d PDU C 1
H80A H 0.8166 0.7590 0.4390 0.103 Uiso 0.400(12) 1 calc PR C 1
H80B H 0.8026 0.8513 0.4068 0.103 Uiso 0.400(12) 1 calc PR C 1
O15' O 0.7685(9) 0.7057(10) 0.3592(6) 0.164(3) Uiso 0.600(12) 1 d PDU C 5
C77' C 0.7981(9) 0.6318(11) 0.3189(6) 0.111(3) Uiso 0.600(12) 1 d PDU C 5
H77C H 0.7981 0.6499 0.2796 0.133 Uiso 0.600(12) 1 calc PR C 5
H77D H 0.7512 0.5658 0.3184 0.133 Uiso 0.600(12) 1 calc PR C 5
C78' C 0.9088(9) 0.6340(10) 0.3430(6) 0.092(3) Uiso 0.600(12) 1 d PDU C 5
H78C H 0.9534 0.6200 0.3116 0.110 Uiso 0.600(12) 1 calc PR C 5
H78D H 0.9076 0.5846 0.3697 0.110 Uiso 0.600(12) 1 calc PR C 5
C79' C 0.9489(9) 0.7402(11) 0.3748(9) 0.137(5) Uiso 0.600(12) 1 d PDU C 5
H79C H 0.9898 0.7391 0.4109 0.165 Uiso 0.600(12) 1 calc PR C 5
H79D H 0.9943 0.7814 0.3505 0.165 Uiso 0.600(12) 1 calc PR C 5
C80' C 0.8533(9) 0.7827(9) 0.3879(6) 0.086(3) Uiso 0.600(12) 1 d PDU C 5
H80C H 0.8460 0.7940 0.4297 0.103 Uiso 0.600(12) 1 calc PR C 5
H80D H 0.8572 0.8456 0.3722 0.103 Uiso 0.600(12) 1 calc PR C 5

loop_
_atom_site_aniso_label
_atom_site_aniso_U_11
_atom_site_aniso_U_22
_atom_site_aniso_U_33
_atom_site_aniso_U_23
_atom_site_aniso_U_13
_atom_site_aniso_U_12
Mg1 0.0293(7) 0.0298(7) 0.0222(7) 0.0046(6) 0.0045(6) 0.0099(6)
Mg2 0.0325(7) 0.0255(7) 0.0242(7) 0.0011(6) 0.0094(6) 0.0078(6)
Mg3 0.0275(7) 0.0306(7) 0.0193(7) 0.0040(5) 0.0019(5) 0.0069(6)
Br1 0.0426(3) 0.0383(3) 0.0340(2) 0.00188(19) 0.0026(2) 0.0093(2)
O1 0.0281(15) 0.0254(14) 0.0230(14) 0.0035(11) 0.0036(11) 0.0098(12)
O2 0.0262(14) 0.0300(15) 0.0208(14) 0.0048(11) 0.0025(11) 0.0083(12)
O3 0.0477(19) 0.0347(17) 0.0311(16) 0.0031(13) 0.0157(14) 0.0196(14)
O4 0.0375(17) 0.0354(16) 0.0250(15) 0.0022(12) 0.0100(13) 0.0148(13)
O5 0.0290(15) 0.0277(14) 0.0204(13) 0.0025(11) 0.0074(11) 0.0099(12)
O6 0.0323(15) 0.0332(15) 0.0203(14) 0.0025(12) 0.0048(12) 0.0135(13)
O7 0.0314(16) 0.0389(17) 0.0202(14) 0.0053(12) 0.0017(12) 0.0092(13)
O8 0.0313(16) 0.0429(17) 0.0234(15) 0.0067(13) 0.0029(12) 0.0107(14)
N1 0.0291(18) 0.0231(17) 0.0268(18) -0.0009(14) -0.0021(14) 0.0068(14)
N2 0.042(2) 0.038(2) 0.0254(18) 0.0018(16) 0.0122(16) 0.0173(17)
N3 0.0342(19) 0.040(2) 0.0197(17) 0.0077(15) 0.0116(14) 0.0190(16)
N4 0.0326(19) 0.039(2) 0.0183(17) 0.0020(15) 0.0009(14) 0.0071(16)
C1 0.021(2) 0.027(2) 0.022(2) 0.0059(17) 0.0072(17) 0.0031(17)
C2 0.026(2) 0.033(2) 0.029(2) -0.0025(19) 0.0104(18) 0.0054(18)
C3 0.022(2) 0.024(2) 0.0200(19) -0.0004(16) 0.0025(16) 0.0026(17)
C4 0.032(2) 0.024(2) 0.022(2) 0.0027(17) -0.0027(18) 0.0016(18)
C5 0.030(2) 0.031(2) 0.024(2) -0.0006(17) -0.0025(17) 0.0132(19)
C6 0.033(3) 0.039(3) 0.046(3) 0.012(2) -0.001(2) 0.005(2)
C7 0.027(2) 0.046(3) 0.068(3) 0.004(3) -0.008(2) 0.004(2)
C8 0.044(3) 0.049(3) 0.039(3) -0.010(2) -0.017(2) 0.024(2)
C9 0.054(3) 0.049(3) 0.023(2) 0.001(2) -0.001(2) 0.023(2)
C10 0.032(2) 0.038(2) 0.028(2) 0.0020(19) 0.0023(18) 0.0106(19)
C11 0.025(2) 0.028(2) 0.033(2) -0.0004(18) -0.0019(18) 0.0064(18)
C12 0.055(3) 0.036(3) 0.043(3) 0.008(2) 0.009(2) 0.017(2)
C13 0.072(4) 0.039(3) 0.061(3) 0.016(3) 0.004(3) 0.025(3)
C14 0.078(4) 0.040(3) 0.061(4) -0.005(3) 0.002(3) 0.036(3)
C15 0.125(6) 0.074(4) 0.062(4) 0.005(3) 0.035(4) 0.062(4)
C16 0.098(5) 0.057(3) 0.049(3) 0.017(3) 0.034(3) 0.047(3)
O9 0.0321(15) 0.0458(18) 0.0533(19) 0.0208(15) 0.0102(14) 0.0103(14)
C17 0.068(4) 0.061(7) 0.087(9) 0.042(8) 0.019(5) 0.006(4)
C18 0.069(5) 0.145(11) 0.144(13) 0.100(12) 0.041(5) 0.009(5)
C19 0.048(3) 0.141(13) 0.122(7) 0.060(10) 0.029(4) 0.005(4)
C20 0.030(3) 0.093(6) 0.059(9) 0.018(8) 0.012(4) 0.011(3)
O9' 0.0321(15) 0.0458(18) 0.0533(19) 0.0208(15) 0.0102(14) 0.0103(14)
C17' 0.068(4) 0.061(7) 0.087(9) 0.042(8) 0.019(5) 0.006(4)
C18' 0.069(5) 0.145(11) 0.144(13) 0.100(12) 0.041(5) 0.009(5)
C19' 0.048(3) 0.141(13) 0.122(7) 0.060(10) 0.029(4) 0.005(4)
C20' 0.030(3) 0.093(6) 0.059(9) 0.018(8) 0.012(4) 0.011(3)
C21 0.044(3) 0.031(2) 0.032(2) -0.0004(19) 0.008(2) 0.016(2)
C22 0.052(3) 0.086(4) 0.038(3) 0.003(3) 0.006(2) 0.035(3)
C23 0.073(4) 0.099(5) 0.038(3) 0.002(3) -0.004(3) 0.037(4)
C24 0.085(4) 0.074(4) 0.029(3) 0.005(3) 0.014(3) 0.018(3)
C25 0.066(4) 0.077(4) 0.041(3) -0.001(3) 0.027(3) -0.004(3)
C26 0.043(3) 0.058(3) 0.040(3) -0.004(2) 0.012(2) 0.001(2)
C27 0.028(2) 0.034(2) 0.031(2) 0.0002(18) 0.0062(18) 0.0125(19)
C28 0.046(3) 0.038(3) 0.043(3) -0.002(2) -0.012(2) 0.010(2)
C29 0.058(3) 0.033(3) 0.079(4) 0.006(3) -0.013(3) 0.007(2)
C30 0.041(3) 0.051(3) 0.060(3) 0.015(3) -0.002(2) 0.018(2)
C31 0.044(3) 0.060(3) 0.055(3) -0.003(3) -0.013(2) 0.023(3)
C32 0.034(2) 0.037(3) 0.045(3) -0.008(2) -0.004(2) 0.009(2)
O10 0.0452(19) 0.0268(16) 0.0495(19) 0.0014(14) 0.0245(15) 0.0082(14)
C33 0.088(4) 0.025(3) 0.113(5) 0.001(3) 0.060(4) 0.012(3)
C34 0.071(4) 0.035(3) 0.064(4) -0.002(3) 0.006(3) 0.014(3)
C35 0.068(4) 0.045(3) 0.077(4) 0.007(3) 0.030(3) 0.009(3)
C36 0.045(3) 0.035(3) 0.059(3) 0.006(2) 0.025(2) 0.007(2)
O11 0.0388(16) 0.0403(17) 0.0305(15) 0.0113(13) 0.0094(13) 0.0149(14)
C37 0.035(2) 0.051(4) 0.042(3) 0.003(3) 0.005(2) 0.014(2)
C38 0.056(3) 0.067(10) 0.059(8) 0.001(8) -0.003(4) 0.039(5)
C39 0.090(5) 0.088(12) 0.069(10) 0.038(9) 0.009(6) 0.047(7)
C40 0.065(3) 0.062(4) 0.037(3) 0.023(3) 0.010(2) 0.018(3)
O11' 0.0388(16) 0.0403(17) 0.0305(15) 0.0113(13) 0.0094(13) 0.0149(14)
C37' 0.035(2) 0.051(4) 0.042(3) 0.003(3) 0.005(2) 0.014(2)
C38' 0.056(3) 0.067(10) 0.059(8) 0.001(8) -0.003(4) 0.039(5)
C39' 0.090(5) 0.088(12) 0.069(10) 0.038(9) 0.009(6) 0.047(7)
C40' 0.065(3) 0.062(4) 0.037(3) 0.023(3) 0.010(2) 0.018(3)
C41 0.030(2) 0.035(2) 0.022(2) 0.0028(17) 0.0099(17) 0.0135(19)
C42 0.034(2) 0.040(3) 0.031(2) 0.0024(19) 0.0061(19) 0.011(2)
C43 0.057(3) 0.060(3) 0.023(2) 0.004(2) -0.001(2) 0.027(3)
C44 0.075(4) 0.056(3) 0.035(3) 0.019(2) 0.021(3) 0.038(3)
C45 0.058(3) 0.040(3) 0.058(3) 0.019(2) 0.022(3) 0.018(2)
C46 0.037(3) 0.044(3) 0.035(2) 0.002(2) 0.006(2) 0.011(2)
C47 0.032(2) 0.043(3) 0.021(2) 0.0076(19) 0.0085(18) 0.017(2)
C48 0.040(3) 0.047(3) 0.033(2) 0.004(2) 0.005(2) 0.017(2)
C49 0.032(3) 0.071(4) 0.043(3) 0.004(3) 0.006(2) 0.021(2)
C50 0.046(3) 0.067(4) 0.046(3) -0.004(3) 0.011(2) 0.035(3)
C51 0.054(3) 0.053(3) 0.063(3) -0.015(3) 0.002(3) 0.025(3)
C52 0.036(3) 0.049(3) 0.041(3) -0.001(2) 0.007(2) 0.015(2)
O12 0.0316(16) 0.0500(19) 0.0387(17) 0.0185(15) -0.0022(13) -0.0015(14)
C53 0.047(3) 0.045(3) 0.055(6) 0.012(4) 0.006(3) -0.003(2)
C54 0.038(3) 0.095(5) 0.100(7) 0.049(5) 0.005(4) -0.003(3)
C55 0.042(3) 0.119(7) 0.136(13) 0.065(8) -0.024(5) -0.008(4)
C56 0.037(3) 0.099(6) 0.063(8) 0.044(5) -0.012(4) 0.003(3)
O12' 0.0316(16) 0.0500(19) 0.0387(17) 0.0185(15) -0.0022(13) -0.0015(14)
C53' 0.047(3) 0.045(3) 0.055(6) 0.012(4) 0.006(3) -0.003(2)
C54' 0.038(3) 0.095(5) 0.100(7) 0.049(5) 0.005(4) -0.003(3)
C55' 0.042(3) 0.119(7) 0.136(13) 0.065(8) -0.024(5) -0.008(4)
C56' 0.037(3) 0.099(6) 0.063(8) 0.044(5) -0.012(4) 0.003(3)
O13 0.0431(18) 0.0396(17) 0.0302(16) 0.0093(13) 0.0094(13) 0.0215(14)
C57 0.102(8) 0.068(8) 0.044(4) 0.017(5) 0.032(5) 0.059(8)
C58 0.095(7) 0.058(6) 0.060(5) 0.016(4) 0.031(5) 0.050(5)
C59 0.066(6) 0.040(5) 0.064(7) 0.013(5) 0.012(5) 0.024(4)
C60 0.057(6) 0.033(3) 0.048(3) 0.011(2) 0.014(3) 0.013(3)
O13' 0.0431(18) 0.0396(17) 0.0302(16) 0.0093(13) 0.0094(13) 0.0215(14)
C57' 0.102(8) 0.068(8) 0.044(4) 0.017(5) 0.032(5) 0.059(8)
C58' 0.095(7) 0.058(6) 0.060(5) 0.016(4) 0.031(5) 0.050(5)
C59' 0.066(6) 0.040(5) 0.064(7) 0.013(5) 0.012(5) 0.024(4)
C60' 0.057(6) 0.033(3) 0.048(3) 0.011(2) 0.014(3) 0.013(3)
C61 0.034(2) 0.043(3) 0.019(2) 0.0032(18) -0.0015(18) 0.006(2)
C62 0.048(3) 0.057(3) 0.048(3) 0.003(3) -0.005(2) 0.003(3)
C63 0.043(3) 0.089(5) 0.071(4) -0.006(4) -0.013(3) -0.005(3)
C64 0.039(3) 0.129(6) 0.058(4) 0.009(4) -0.002(3) 0.025(4)
C65 0.051(3) 0.087(4) 0.053(3) 0.005(3) 0.004(3) 0.033(3)
C66 0.045(3) 0.060(3) 0.035(3) 0.006(2) -0.002(2) 0.018(2)
C67 0.035(2) 0.036(2) 0.020(2) 0.0015(18) 0.0002(18) -0.002(2)
C68 0.036(2) 0.041(3) 0.027(2) 0.002(2) -0.0016(19) 0.002(2)
C69 0.054(3) 0.054(3) 0.026(2) 0.011(2) 0.001(2) -0.003(3)
C70 0.070(4) 0.058(3) 0.030(3) -0.002(2) 0.018(2) 0.006(3)
C71 0.073(4) 0.048(3) 0.041(3) -0.002(2) 0.021(3) 0.018(3)
C72 0.058(3) 0.034(2) 0.033(2) 0.001(2) 0.011(2) 0.009(2)
Br2 0.0542(4) 0.0445(9) 0.0369(11) 0.0048(6) 0.0066(9) 0.0140(6)
Br3 0.0399(7) 0.0437(5) 0.0476(8) 0.0164(5) -0.0031(5) -0.0039(5)
Br4 0.0692(15) 0.1043(14) 0.0647(13) 0.0423(11) -0.0190(9) 0.0134(9)
Mg4 0.0303(8) 0.043(2) 0.0303(10) 0.0099(12) 0.0015(7) 0.0042(13)
O14 0.043(2) 0.047(4) 0.042(3) -0.013(3) 0.015(2) -0.011(3)
C73 0.052(4) 0.066(8) 0.058(6) -0.017(5) 0.025(4) -0.019(4)
C74 0.059(4) 0.076(8) 0.045(6) 0.005(4) 0.019(4) 0.009(4)
C75 0.081(5) 0.081(8) 0.037(6) -0.007(5) 0.018(4) -0.003(5)
C76 0.064(5) 0.056(5) 0.055(5) -0.020(4) 0.004(4) 0.002(4)
Br2' 0.0542(4) 0.0445(9) 0.0369(11) 0.0048(6) 0.0066(9) 0.0140(6)
Br3' 0.0399(7) 0.0437(5) 0.0476(8) 0.0164(5) -0.0031(5) -0.0039(5)
Br4' 0.0692(15) 0.1043(14) 0.0647(13) 0.0423(11) -0.0190(9) 0.0134(9)
Mg4' 0.0303(8) 0.043(2) 0.0303(10) 0.0099(12) 0.0015(7) 0.0042(13)
O14' 0.043(2) 0.047(4) 0.042(3) -0.013(3) 0.015(2) -0.011(3)
C73' 0.052(4) 0.066(8) 0.058(6) -0.017(5) 0.025(4) -0.019(4)
C74' 0.059(4) 0.076(8) 0.045(6) 0.005(4) 0.019(4) 0.009(4)
C75' 0.081(5) 0.081(8) 0.037(6) -0.007(5) 0.018(4) -0.003(5)
C76' 0.064(5) 0.056(5) 0.055(5) -0.020(4) 0.004(4) 0.002(4)

loop_
_atom_type_symbol
_atom_type_description
_atom_type_scat_dispersion_real
_atom_type_scat_dispersion_imag
_atom_type_scat_source
C C 0.0033 0.0016 'International Tables Vol C Tables 4.2.6.8 and 6.1.1.4'
H H 0.0000 0.0000 'International Tables Vol C Tables 4.2.6.8 and 6.1.1.4'
N N 0.0061 0.0033 'International Tables Vol C Tables 4.2.6.8 and 6.1.1.4'
O O 0.0106 0.0060 'International Tables Vol C Tables 4.2.6.8 and 6.1.1.4'
Mg Mg 0.0486 0.0363 'International Tables Vol C Tables 4.2.6.8 and 6.1.1.4'
Br Br -0.2901 2.4595 'International Tables Vol C Tables 4.2.6.8 and 6.1.1.4'

loop_
_geom_angle_atom_site_label_1
_geom_angle_atom_site_label_2
_geom_angle_atom_site_label_3
_geom_angle
_geom_angle_site_symmetry_1
_geom_angle_site_symmetry_3
_geom_angle_publ_flag
O8 Mg1 O3 110.81(13) . . ?
O8 Mg1 O9 91.84(12) . . ?
O3 Mg1 O9 92.63(13) . . ?
O8 Mg1 O2 91.29(11) . . ?
O3 Mg1 O2 157.63(12) . . ?
O9 Mg1 O2 89.97(12) . . ?
O8 Mg1 O1 151.39(12) . . ?
O3 Mg1 O1 97.78(12) . . ?
O9 Mg1 O1 87.75(12) . . ?
O2 Mg1 O1 60.11(10) . . ?
O8 Mg1 C1 121.03(13) . . ?
O3 Mg1 C1 128.04(14) . . ?
O9 Mg1 C1 82.85(13) . . ?
O2 Mg1 C1 30.52(11) . . ?
O1 Mg1 C1 30.60(11) . . ?
O8 Mg1 Br1 93.37(10) . . ?
O3 Mg1 Br1 88.55(10) . . ?
O9 Mg1 Br1 173.86(10) . . ?
O2 Mg1 Br1 86.67(8) . . ?
O1 Mg1 Br1 86.13(8) . . ?
C1 Mg1 Br1 91.68(9) . . ?
O8 Mg1 Mg2 145.45(10) . . ?
O3 Mg1 Mg2 78.86(9) . . ?
O9 Mg1 Mg2 121.52(10) . . ?
O2 Mg1 Mg2 80.86(8) . . ?
O1 Mg1 Mg2 38.36(7) . . ?
C1 Mg1 Mg2 61.02(9) . . ?
Br1 Mg1 Mg2 52.84(3) . . ?
O8 Mg1 Mg3 76.76(9) . . ?
O3 Mg1 Mg3 141.85(11) . . ?
O9 Mg1 Mg3 125.11(10) . . ?
O2 Mg1 Mg3 38.25(7) . . ?
O1 Mg1 Mg3 80.15(8) . . ?
C1 Mg1 Mg3 60.48(9) . . ?
Br1 Mg1 Mg3 53.32(3) . . ?
Mg2 Mg1 Mg3 76.45(4) . . ?
O5 Mg2 O4 178.53(13) . . ?
O5 Mg2 O11 91.48(12) . . ?
O4 Mg2 O11 88.27(12) . . ?
O5 Mg2 O10 87.95(12) . . ?
O4 Mg2 O10 90.61(12) . . ?
O11 Mg2 O10 91.09(13) . . ?
O5 Mg2 O1 93.75(11) . . ?
O4 Mg2 O1 87.71(12) . . ?
O11 Mg2 O1 93.76(12) . . ?
O10 Mg2 O1 174.82(13) . . ?
O5 Mg2 Br1 92.91(9) . . ?
O4 Mg2 Br1 87.29(9) . . ?
O11 Mg2 Br1 175.24(10) . . ?
O10 Mg2 Br1 87.24(10) . . ?
O1 Mg2 Br1 87.79(8) . . ?
O5 Mg2 Mg1 111.85(9) . . ?
O4 Mg2 Mg1 69.40(9) . . ?
O11 Mg2 Mg1 127.33(9) . . ?
O10 Mg2 Mg1 134.08(11) . . ?
O1 Mg2 Mg1 40.82(7) . . ?
Br1 Mg2 Mg1 52.28(3) . . ?
O6 Mg3 O7 178.39(13) . . ?
O6 Mg3 O13 91.17(12) . . ?
O7 Mg3 O13 90.41(12) . . ?
O6 Mg3 O12 90.69(12) . . ?
O7 Mg3 O12 89.04(12) . . ?
O13 Mg3 O12 87.88(13) . . ?
O6 Mg3 O2 90.13(11) . . ?
O7 Mg3 O2 89.97(11) . . ?
O13 Mg3 O2 98.08(12) . . ?
O12 Mg3 O2 173.97(13) . . ?
O6 Mg3 Br1 91.89(9) . . ?
O7 Mg3 Br1 86.51(9) . . ?
O13 Mg3 Br1 174.21(10) . . ?
O12 Mg3 Br1 87.17(10) . . ?
O2 Mg3 Br1 86.83(8) . . ?
O6 Mg3 Mg1 107.71(9) . . ?
O7 Mg3 Mg1 71.43(8) . . ?
O13 Mg3 Mg1 131.42(10) . . ?
O12 Mg3 Mg1 134.39(11) . . ?
O2 Mg3 Mg1 39.91(8) . . ?
Br1 Mg3 Mg1 51.90(3) . . ?
Mg1 Br1 Mg2 74.88(4) . . ?
Mg1 Br1 Mg3 74.78(4) . . ?
Mg2 Br1 Mg3 96.65(4) . . ?
C1 O1 Mg2 126.8(2) . . ?
C1 O1 Mg1 87.4(2) . . ?
Mg2 O1 Mg1 100.81(11) . . ?
C1 O2 Mg3 125.3(2) . . ?
C1 O2 Mg1 88.6(2) . . ?
Mg3 O2 Mg1 101.84(12) . . ?
C2 O3 Mg1 126.5(3) . . ?
C2 O4 Mg2 136.9(3) . . ?
C3 O5 Mg2 141.5(2) . . ?
C3 O6 Mg3 146.3(2) . . ?
C4 O7 Mg3 134.7(3) . . ?
C4 O8 Mg1 128.4(2) . . ?
C1 N1 C11 121.6(3) . . ?
C1 N1 C5 122.5(3) . . ?
C11 N1 C5 115.7(3) . . ?
C2 N2 C21 120.8(3) . . ?
C2 N2 C27 122.2(3) . . ?
C21 N2 C27 117.0(3) . . ?
C3 N3 C47 121.4(3) . . ?
C3 N3 C41 122.4(3) . . ?
C47 N3 C41 115.9(3) . . ?
C4 N4 C67 122.8(3) . . ?
C4 N4 C61 119.4(3) . . ?
C67 N4 C61 117.5(3) . . ?
O2 C1 O1 119.8(3) . . ?
O2 C1 N1 120.1(3) . . ?
O1 C1 N1 120.0(3) . . ?
O2 C1 Mg1 60.93(19) . . ?
O1 C1 Mg1 61.98(19) . . ?
N1 C1 Mg1 159.1(3) . . ?
O3 C2 O4 126.2(4) . . ?
O3 C2 N2 117.4(3) . . ?
O4 C2 N2 116.4(4) . . ?
O5 C3 O6 127.0(3) . . ?
O5 C3 N3 117.0(3) . . ?
O6 C3 N3 116.0(3) . . ?
O7 C4 O8 126.5(3) . . ?
O7 C4 N4 116.8(4) . . ?
O8 C4 N4 116.6(3) . . ?
C6 C5 C10 121.1(4) . . ?
C6 C5 N1 119.1(4) . . ?
C10 C5 N1 119.7(4) . . ?
C5 C6 C7 120.0(4) . . ?
C5 C6 H6A 120.0 . . ?
C7 C6 H6A 120.0 . . ?
C8 C7 C6 119.5(4) . . ?
C8 C7 H7A 120.2 . . ?
C6 C7 H7A 120.2 . . ?
C7 C8 C9 120.4(4) . . ?
C7 C8 H8A 119.8 . . ?
C9 C8 H8A 119.8 . . ?
C8 C9 C10 119.8(4) . . ?
C8 C9 H9A 120.1 . . ?
C10 C9 H9A 120.1 . . ?
C5 C10 C9 119.1(4) . . ?
C5 C10 H10A 120.5 . . ?
C9 C10 H10A 120.5 . . ?
C12 C11 C16 120.2(4) . . ?
C12 C11 N1 121.4(4) . . ?
C16 C11 N1 118.2(4) . . ?
C11 C12 C13 119.5(4) . . ?
C11 C12 H12A 120.3 . . ?
C13 C12 H12A 120.3 . . ?
C14 C13 C12 120.1(5) . . ?
C14 C13 H13A 120.0 . . ?
C12 C13 H13A 120.0 . . ?
C15 C14 C13 119.8(5) . . ?
C15 C14 H14A 120.1 . . ?
C13 C14 H14A 120.1 . . ?
C14 C15 C16 120.8(5) . . ?
C14 C15 H15A 119.6 . . ?
C16 C15 H15A 119.6 . . ?
C11 C16 C15 119.6(5) . . ?
C11 C16 H16A 120.2 . . ?
C15 C16 H16A 120.2 . . ?
C17 O9 C20 107.8(8) . . ?
C17 O9 Mg1 127.6(9) . . ?
C20 O9 Mg1 122.1(6) . . ?
O9 C17 C18 106.9(8) . . ?
O9 C17 H17A 110.3 . . ?
C18 C17 H17A 110.3 . . ?
O9 C17 H17B 110.3 . . ?
C18 C17 H17B 110.3 . . ?
H17A C17 H17B 108.6 . . ?
C17 C18 C19 106.2(11) . . ?
C17 C18 H18A 110.5 . . ?
C19 C18 H18A 110.5 . . ?
C17 C18 H18B 110.5 . . ?
C19 C18 H18B 110.5 . . ?
H18A C18 H18B 108.7 . . ?
C20 C19 C18 106.5(9) . . ?
C20 C19 H19A 110.4 . . ?
C18 C19 H19A 110.4 . . ?
C20 C19 H19B 110.4 . . ?
C18 C19 H19B 110.4 . . ?
H19A C19 H19B 108.6 . . ?
C19 C20 O9 107.7(8) . . ?
C19 C20 H20A 110.2 . . ?
O9 C20 H20A 110.2 . . ?
C19 C20 H20B 110.2 . . ?
O9 C20 H20B 110.2 . . ?
H20A C20 H20B 108.5 . . ?
C18' C17' H17C 110.6 . . ?
C18' C17' H17D 110.6 . . ?
H17C C17' H17D 108.7 . . ?
C19' C18' C17' 107.0(13) . . ?
C19' C18' H18C 110.3 . . ?
C17' C18' H18C 110.3 . . ?
C19' C18' H18D 110.3 . . ?
C17' C18' H18D 110.3 . . ?
H18C C18' H18D 108.6 . . ?
C18' C19' C20' 106.4(11) . . ?
C18' C19' H19C 110.4 . . ?
C20' C19' H19C 110.4 . . ?
C18' C19' H19D 110.4 . . ?
C20' C19' H19D 110.4 . . ?
H19C C19' H19D 108.6 . . ?
C19' C20' H20C 110.3 . . ?
C19' C20' H20D 110.3 . . ?
H20C C20' H20D 108.5 . . ?
C26 C21 C22 119.3(4) . . ?
C26 C21 N2 120.0(4) . . ?
C22 C21 N2 120.5(4) . . ?
C21 C22 C23 120.2(5) . . ?
C21 C22 H22A 119.9 . . ?
C23 C22 H22A 119.9 . . ?
C24 C23 C22 120.7(5) . . ?
C24 C23 H23A 119.7 . . ?
C22 C23 H23A 119.7 . . ?
C23 C24 C25 120.0(5) . . ?
C23 C24 H24A 120.0 . . ?
C25 C24 H24A 120.0 . . ?
C24 C25 C26 119.4(5) . . ?
C24 C25 H25A 120.3 . . ?
C26 C25 H25A 120.3 . . ?
C21 C26 C25 120.3(5) . . ?
C21 C26 H26A 119.8 . . ?
C25 C26 H26A 119.8 . . ?
C28 C27 C32 119.0(4) . . ?
C28 C27 N2 119.7(4) . . ?
C32 C27 N2 121.3(4) . . ?
C27 C28 C29 119.9(4) . . ?
C27 C28 H28A 120.1 . . ?
C29 C28 H28A 120.1 . . ?
C30 C29 C28 120.8(5) . . ?
C30 C29 H29A 119.6 . . ?
C28 C29 H29A 119.6 . . ?
C31 C30 C29 118.9(5) . . ?
C31 C30 H30A 120.5 . . ?
C29 C30 H30A 120.5 . . ?
C30 C31 C32 120.6(5) . . ?
C30 C31 H31A 119.7 . . ?
C32 C31 H31A 119.7 . . ?
C27 C32 C31 120.8(4) . . ?
C27 C32 H32A 119.6 . . ?
C31 C32 H32A 119.6 . . ?
C33 O10 C36 108.9(3) . . ?
C33 O10 Mg2 124.3(3) . . ?
C36 O10 Mg2 123.5(2) . . ?
O10 C33 C34 107.7(4) . . ?
O10 C33 H33A 110.2 . . ?
C34 C33 H33A 110.2 . . ?
O10 C33 H33B 110.2 . . ?
C34 C33 H33B 110.2 . . ?
H33A C33 H33B 108.5 . . ?
C33 C34 C35 103.9(4) . . ?
C33 C34 H34A 111.0 . . ?
C35 C34 H34A 111.0 . . ?
C33 C34 H34B 111.0 . . ?
C35 C34 H34B 111.0 . . ?
H34A C34 H34B 109.0 . . ?
C36 C35 C34 102.6(4) . . ?
C36 C35 H35A 111.2 . . ?
C34 C35 H35A 111.2 . . ?
C36 C35 H35B 111.2 . . ?
C34 C35 H35B 111.2 . . ?
H35A C35 H35B 109.2 . . ?
O10 C36 C35 104.9(4) . . ?
O10 C36 H36A 110.8 . . ?
C35 C36 H36A 110.8 . . ?
O10 C36 H36B 110.8 . . ?
C35 C36 H36B 110.8 . . ?
H36A C36 H36B 108.8 . . ?
C37 O11 C40 109.6(9) . . ?
C37 O11 Mg2 124.6(10) . . ?
C40 O11 Mg2 124.7(9) . . ?
O11 C37 C38 105.9(9) . . ?
O11 C37 H37A 110.5 . . ?
C38 C37 H37A 110.5 . . ?
O11 C37 H37B 110.5 . . ?
C38 C37 H37B 110.5 . . ?
H37A C37 H37B 108.7 . . ?
C37 C38 C39 103.0(13) . . ?
C37 C38 H38A 111.2 . . ?
C39 C38 H38A 111.2 . . ?
C37 C38 H38B 111.2 . . ?
C39 C38 H38B 111.2 . . ?
H38A C38 H38B 109.1 . . ?
C40 C39 C38 100.2(13) . . ?
C40 C39 H39A 111.7 . . ?
C38 C39 H39A 111.7 . . ?
C40 C39 H39B 111.7 . . ?
C38 C39 H39B 111.7 . . ?
H39A C39 H39B 109.5 . . ?
O11 C40 C39 103.8(11) . . ?
O11 C40 H40A 111.0 . . ?
C39 C40 H40A 111.0 . . ?
O11 C40 H40B 111.0 . . ?
C39 C40 H40B 111.0 . . ?
H40A C40 H40B 109.0 . . ?
C38' C37' H37C 110.8 . . ?
C38' C37' H37D 110.8 . . ?
H37C C37' H37D 108.9 . . ?
C37' C38' C39' 102.2(17) . . ?
C37' C38' H38C 111.3 . . ?
C39' C38' H38C 111.3 . . ?
C37' C38' H38D 111.3 . . ?
C39' C38' H38D 111.3 . . ?
H38C C38' H38D 109.2 . . ?
C40' C39' C38' 102.8(15) . . ?
C40' C39' H39C 111.2 . . ?
C38' C39' H39C 111.2 . . ?
C40' C39' H39D 111.2 . . ?
C38' C39' H39D 111.2 . . ?
H39C C39' H39D 109.1 . . ?
C39' C40' H40C 110.3 . . ?
C39' C40' H40D 110.3 . . ?
H40C C40' H40D 108.5 . . ?
C42 C41 C46 119.5(4) . . ?
C42 C41 N3 121.0(4) . . ?
C46 C41 N3 119.3(4) . . ?
C41 C42 C43 120.0(4) . . ?
C41 C42 H42A 120.0 . . ?
C43 C42 H42A 120.0 . . ?
C44 C43 C42 119.6(5) . . ?
C44 C43 H43A 120.2 . . ?
C42 C43 H43A 120.2 . . ?
C43 C44 C45 120.9(4) . . ?
C43 C44 H44A 119.5 . . ?
C45 C44 H44A 119.5 . . ?
C44 C45 C46 120.0(5) . . ?
C44 C45 H45A 120.0 . . ?
C46 C45 H45A 120.0 . . ?
C45 C46 C41 120.0(4) . . ?
C45 C46 H46A 120.0 . . ?
C41 C46 H46A 120.0 . . ?
C52 C47 C48 119.6(4) . . ?
C52 C47 N3 119.9(4) . . ?
C48 C47 N3 120.4(4) . . ?
C47 C48 C49 119.5(4) . . ?
C47 C48 H48A 120.2 . . ?
C49 C48 H48A 120.2 . . ?
C50 C49 C48 120.1(5) . . ?
C50 C49 H49A 119.9 . . ?
C48 C49 H49A 119.9 . . ?
C49 C50 C51 120.1(4) . . ?
C49 C50 H50A 120.0 . . ?
C51 C50 H50A 120.0 . . ?
C50 C51 C52 120.0(5) . . ?
C50 C51 H51A 120.0 . . ?
C52 C51 H51A 120.0 . . ?
C47 C52 C51 120.5(4) . . ?
C47 C52 H52A 119.7 . . ?
C51 C52 H52A 119.7 . . ?
C56 O12 C53 108.0(16) . . ?
C56 O12 Mg3 124.2(12) . . ?
C53 O12 Mg3 127.7(13) . . ?
O12 C53 C54 103.2(17) . . ?
O12 C53 H53A 111.1 . . ?
C54 C53 H53A 111.1 . . ?
O12 C53 H53B 111.1 . . ?
C54 C53 H53B 111.1 . . ?
H53A C53 H53B 109.1 . . ?
C53 C54 C55 97(2) . . ?
C53 C54 H54A 112.3 . . ?
C55 C54 H54A 112.3 . . ?
C53 C54 H54B 112.3 . . ?
C55 C54 H54B 112.3 . . ?
H54A C54 H54B 109.9 . . ?
C56 C55 C54 99.3(19) . . ?
C56 C55 H55A 111.9 . . ?
C54 C55 H55A 111.9 . . ?
C56 C55 H55B 111.9 . . ?
C54 C55 H55B 111.9 . . ?
H55A C55 H55B 109.6 . . ?
O12 C56 C55 106.8(15) . . ?
O12 C56 H56A 110.4 . . ?
C55 C56 H56A 110.4 . . ?
O12 C56 H56B 110.4 . . ?
C55 C56 H56B 110.4 . . ?
H56A C56 H56B 108.6 . . ?
C54' C53' H53C 110.5 . . ?
C54' C53' H53D 110.5 . . ?
H53C C53' H53D 108.7 . . ?
C53' C54' C55' 100.8(8) . . ?
C53' C54' H54C 111.6 . . ?
C55' C54' H54C 111.6 . . ?
C53' C54' H54D 111.6 . . ?
C55' C54' H54D 111.6 . . ?
H54C C54' H54D 109.4 . . ?
C56' C55' C54' 103.2(7) . . ?
C56' C55' H55C 111.1 . . ?
C54' C55' H55C 111.1 . . ?
C56' C55' H55D 111.1 . . ?
C54' C55' H55D 111.1 . . ?
H55C C55' H55D 109.1 . . ?
C55' C56' H56C 110.0 . . ?
C55' C56' H56D 110.0 . . ?
H56C C56' H56D 108.4 . . ?
C60 O13 C57 109.0(14) . . ?
C60 O13 Mg3 129.8(19) . . ?
C57 O13 Mg3 118.2(17) . . ?
O13 C57 C58 106.4(14) . . ?
O13 C57 H57A 110.4 . . ?
C58 C57 H57A 110.4 . . ?
O13 C57 H57B 110.4 . . ?
C58 C57 H57B 110.4 . . ?
H57A C57 H57B 108.6 . . ?
C57 C58 C59 101.1(19) . . ?
C57 C58 H58A 111.6 . . ?
C59 C58 H58A 111.6 . . ?
C57 C58 H58B 111.6 . . ?
C59 C58 H58B 111.6 . . ?
H58A C58 H58B 109.4 . . ?
C60 C59 C58 103(2) . . ?
C60 C59 H59A 111.2 . . ?
C58 C59 H59A 111.2 . . ?
C60 C59 H59B 111.2 . . ?
C58 C59 H59B 111.2 . . ?
H59A C59 H59B 109.1 . . ?
O13 C60 C59 106.4(16) . . ?
O13 C60 H60A 110.4 . . ?
C59 C60 H60A 110.4 . . ?
O13 C60 H60B 110.4 . . ?
C59 C60 H60B 110.4 . . ?
H60A C60 H60B 108.6 . . ?
C58' C57' H57C 110.1 . . ?
C58' C57' H57D 110.1 . . ?
H57C C57' H57D 108.4 . . ?
C57' C58' C59' 102.2(7) . . ?
C57' C58' H58C 111.3 . . ?
C59' C58' H58C 111.3 . . ?
C57' C58' H58D 111.3 . . ?
C59' C58' H58D 111.3 . . ?
H58C C58' H58D 109.2 . . ?
C58' C59' C60' 99.4(10) . . ?
C58' C59' H59C 111.9 . . ?
C60' C59' H59C 111.9 . . ?
C58' C59' H59D 111.9 . . ?
C60' C59' H59D 111.9 . . ?
H59C C59' H59D 109.6 . . ?
C59' C60' H60C 110.9 . . ?
C59' C60' H60D 110.9 . . ?
H60C C60' H60D 109.0 . . ?
C62 C61 C66 120.2(4) . . ?
C62 C61 N4 118.7(4) . . ?
C66 C61 N4 121.1(4) . . ?
C61 C62 C63 120.2(6) . . ?
C61 C62 H62A 119.9 . . ?
C63 C62 H62A 119.9 . . ?
C64 C63 C62 120.2(6) . . ?
C64 C63 H63A 119.9 . . ?
C62 C63 H63A 119.9 . . ?
C63 C64 C65 120.9(5) . . ?
C63 C64 H64A 119.5 . . ?
C65 C64 H64A 119.5 . . ?
C64 C65 C66 119.1(6) . . ?
C64 C65 H65A 120.4 . . ?
C66 C65 H65A 120.4 . . ?
C61 C66 C65 119.4(5) . . ?
C61 C66 H66A 120.3 . . ?
C65 C66 H66A 120.3 . . ?
C72 C67 C68 119.7(4) . . ?
C72 C67 N4 121.9(4) . . ?
C68 C67 N4 118.4(4) . . ?
C69 C68 C67 120.2(5) . . ?
C69 C68 H68A 119.9 . . ?
C67 C68 H68A 119.9 . . ?
C70 C69 C68 120.4(5) . . ?
C70 C69 H69A 119.8 . . ?
C68 C69 H69A 119.8 . . ?
C69 C70 C71 119.8(4) . . ?
C69 C70 H70A 120.1 . . ?
C71 C70 H70A 120.1 . . ?
C70 C71 C72 120.6(5) . . ?
C70 C71 H71A 119.7 . . ?
C72 C71 H71A 119.7 . . ?
C67 C72 C71 119.4(4) . . ?
C67 C72 H72A 120.3 . . ?
C71 C72 H72A 120.3 . . ?
O14 Mg4 Br2 106.9(4) . . ?
O14 Mg4 Br4 100.3(3) . . ?
Br2 Mg4 Br4 113.3(4) . . ?
O14 Mg4 Br3 101.1(2) . . ?
Br2 Mg4 Br3 115.9(4) . . ?
Br4 Mg4 Br3 116.6(3) . . ?
C73 O14 C76 109.3(5) . . ?
C73 O14 Mg4 127.6(5) . . ?
C76 O14 Mg4 119.0(4) . . ?
O14 C73 C74 106.7(6) . . ?
O14 C73 H73A 110.4 . . ?
C74 C73 H73A 110.4 . . ?
O14 C73 H73B 110.4 . . ?
C74 C73 H73B 110.4 . . ?
H73A C73 H73B 108.6 . . ?
C73 C74 C75 102.6(7) . . ?
C73 C74 H74A 111.3 . . ?
C75 C74 H74A 111.3 . . ?
C73 C74 H74B 111.3 . . ?
C75 C74 H74B 111.3 . . ?
H74A C74 H74B 109.2 . . ?
C76 C75 C74 104.9(7) . . ?
C76 C75 H75A 110.8 . . ?
C74 C75 H75A 110.8 . . ?
C76 C75 H75B 110.8 . . ?
C74 C75 H75B 110.8 . . ?
H75A C75 H75B 108.8 . . ?
O14 C76 C75 106.4(6) . . ?
O14 C76 H76A 110.4 . . ?
C75 C76 H76A 110.4 . . ?
O14 C76 H76B 110.4 . . ?
C75 C76 H76B 110.4 . . ?
H76A C76 H76B 108.6 . . ?
O14' Mg4' Br4' 100.3(7) . . ?
O14' Mg4' Br2' 106.2(11) . . ?
Br4' Mg4' Br2' 114.5(10) . . ?
O14' Mg4' Br3' 103.0(7) . . ?
Br4' Mg4' Br3' 115.2(7) . . ?
Br2' Mg4' Br3' 115.2(10) . . ?
C76' O14' C73' 105.7(12) . . ?
C76' O14' Mg4' 121.7(10) . . ?
C73' O14' Mg4' 121.5(12) . . ?
O14' C73' C74' 106.5(14) . . ?
O14' C73' H73C 110.4 . . ?
C74' C73' H73C 110.4 . . ?
O14' C73' H73D 110.4 . . ?
C74' C73' H73D 110.4 . . ?
H73C C73' H73D 108.6 . . ?
C73' C74' C75' 100.0(15) . . ?
C73' C74' H74C 111.8 . . ?
C75' C74' H74C 111.8 . . ?
C73' C74' H74D 111.8 . . ?
C75' C74' H74D 111.8 . . ?
H74C C74' H74D 109.5 . . ?
C76' C75' C74' 99.6(15) . . ?
C76' C75' H75C 111.9 . . ?
C74' C75' H75C 111.9 . . ?
C76' C75' H75D 111.9 . . ?
C74' C75' H75D 111.9 . . ?
H75C C75' H75D 109.6 . . ?
O14' C76' C75' 107.5(13) . . ?
O14' C76' H76C 110.2 . . ?
C75' C76' H76C 110.2 . . ?
O14' C76' H76D 110.2 . . ?
C75' C76' H76D 110.2 . . ?
H76C C76' H76D 108.5 . . ?
C77 O15 C80 126.0(9) . . ?
O15 C77 C78 90.6(7) . . ?
O15 C77 H77A 113.5 . . ?
C78 C77 H77A 113.5 . . ?
O15 C77 H77B 113.5 . . ?
C78 C77 H77B 113.5 . . ?
H77A C77 H77B 110.8 . . ?
C79 C78 C77 113.8(10) . . ?
C79 C78 H78A 108.8 . . ?
C77 C78 H78A 108.8 . . ?
C79 C78 H78B 108.8 . . ?
C77 C78 H78B 108.8 . . ?
H78A C78 H78B 107.7 . . ?
C80 C79 C78 95.6(10) . . ?
C80 C79 H79A 112.6 . . ?
C78 C79 H79A 112.6 . . ?
C80 C79 H79B 112.6 . . ?
C78 C79 H79B 112.6 . . ?
H79A C79 H79B 110.1 . . ?
O15 C80 C79 98.3(10) . . ?
O15 C80 H80A 112.1 . . ?
C79 C80 H80A 112.1 . . ?
O15 C80 H80B 112.1 . . ?
C79 C80 H80B 112.1 . . ?
H80A C80 H80B 109.7 . . ?
C80' O15' C77' 115.6(10) . . ?
O15' C77' C78' 101.9(9) . . ?
O15' C77' H77C 111.4 . . ?
C78' C77' H77C 111.4 . . ?
O15' C77' H77D 111.4 . . ?
C78' C77' H77D 111.4 . . ?
H77C C77' H77D 109.2 . . ?
C77' C78' C79' 104.5(8) . . ?
C77' C78' H78C 110.9 . . ?
C79' C78' H78C 110.9 . . ?
C77' C78' H78D 110.9 . . ?
C79' C78' H78D 110.9 . . ?
H78C C78' H78D 108.9 . . ?
C80' C79' C78' 107.4(8) . . ?
C80' C79' H79C 110.2 . . ?
C78' C79' H79C 110.2 . . ?
C80' C79' H79D 110.2 . . ?
C78' C79' H79D 110.2 . . ?
H79C C79' H79D 108.5 . . ?
O15' C80' C79' 102.5(9) . . ?
O15' C80' H80C 111.3 . . ?
C79' C80' H80C 111.3 . . ?
O15' C80' H80D 111.3 . . ?
C79' C80' H80D 111.3 . . ?
H80C C80' H80D 109.2 . . ?

loop_
_geom_bond_atom_site_label_1
_geom_bond_atom_site_label_2
_geom_bond_distance
_geom_bond_site_symmetry_2
_geom_bond_publ_flag
Mg1 O8 1.968(3) . ?
Mg1 O3 1.981(3) . ?
Mg1 O9 2.087(3) . ?
Mg1 O2 2.189(3) . ?
Mg1 O1 2.213(3) . ?
Mg1 C1 2.504(4) . ?
Mg1 Br1 2.7243(14) . ?
Mg1 Mg2 3.3250(18) . ?
Mg1 Mg3 3.3403(18) . ?
Mg2 O5 2.005(3) . ?
Mg2 O4 2.017(3) . ?
Mg2 O11 2.078(3) . ?
Mg2 O10 2.096(3) . ?
Mg2 O1 2.101(3) . ?
Mg2 Br1 2.7450(14) . ?
Mg3 O6 1.995(3) . ?
Mg3 O7 2.017(3) . ?
Mg3 O13 2.073(3) . ?
Mg3 O12 2.102(3) . ?
Mg3 O2 2.113(3) . ?
Mg3 Br1 2.7763(14) . ?
O1 C1 1.276(4) . ?
O2 C1 1.272(4) . ?
O3 C2 1.242(5) . ?
O4 C2 1.273(5) . ?
O5 C3 1.259(4) . ?
O6 C3 1.259(4) . ?
O7 C4 1.259(5) . ?
O8 C4 1.262(5) . ?
N1 C1 1.353(5) . ?
N1 C11 1.437(5) . ?
N1 C5 1.462(5) . ?
N2 C2 1.394(5) . ?
N2 C21 1.431(5) . ?
N2 C27 1.440(5) . ?
N3 C3 1.392(5) . ?
N3 C47 1.435(5) . ?
N3 C41 1.441(5) . ?
N4 C4 1.390(5) . ?
N4 C67 1.437(5) . ?
N4 C61 1.442(5) . ?
C5 C6 1.370(6) . ?
C5 C10 1.374(6) . ?
C6 C7 1.387(6) . ?
C6 H6A 0.9500 . ?
C7 C8 1.374(7) . ?
C7 H7A 0.9500 . ?
C8 C9 1.386(7) . ?
C8 H8A 0.9500 . ?
C9 C10 1.393(6) . ?
C9 H9A 0.9500 . ?
C10 H10A 0.9500 . ?
C11 C12 1.360(6) . ?
C11 C16 1.366(6) . ?
C12 C13 1.402(7) . ?
C12 H12A 0.9500 . ?
C13 C14 1.376(7) . ?
C13 H13A 0.9500 . ?
C14 C15 1.339(8) . ?
C14 H14A 0.9500 . ?
C15 C16 1.400(7) . ?
C15 H15A 0.9500 . ?
C16 H16A 0.9500 . ?
O9 C17 1.419(11) . ?
O9 C20 1.449(10) . ?
C17 C18 1.459(14) . ?
C17 H17A 0.9900 . ?
C17 H17B 0.9900 . ?
C18 C19 1.485(19) . ?
C18 H18A 0.9900 . ?
C18 H18B 0.9900 . ?
C19 C20 1.447(14) . ?
C19 H19A 0.9900 . ?
C19 H19B 0.9900 . ?
C20 H20A 0.9900 . ?
C20 H20B 0.9900 . ?
C17' C18' 1.478(16) . ?
C17' H17C 0.9900 . ?
C17' H17D 0.9900 . ?
C18' C19' 1.472(19) . ?
C18' H18C 0.9900 . ?
C18' H18D 0.9900 . ?
C19' C20' 1.476(16) . ?
C19' H19C 0.9900 . ?
C19' H19D 0.9900 . ?
C20' H20C 0.9900 . ?
C20' H20D 0.9900 . ?
C21 C26 1.371(6) . ?
C21 C22 1.375(7) . ?
C22 C23 1.391(7) . ?
C22 H22A 0.9500 . ?
C23 C24 1.355(8) . ?
C23 H23A 0.9500 . ?
C24 C25 1.378(8) . ?
C24 H24A 0.9500 . ?
C25 C26 1.405(7) . ?
C25 H25A 0.9500 . ?
C26 H26A 0.9500 . ?
C27 C28 1.379(6) . ?
C27 C32 1.381(6) . ?
C28 C29 1.392(7) . ?
C28 H28A 0.9500 . ?
C29 C30 1.381(7) . ?
C29 H29A 0.9500 . ?
C30 C31 1.370(7) . ?
C30 H30A 0.9500 . ?
C31 C32 1.383(7) . ?
C31 H31A 0.9500 . ?
C32 H32A 0.9500 . ?
O10 C33 1.429(5) . ?
O10 C36 1.458(5) . ?
C33 C34 1.471(7) . ?
C33 H33A 0.9900 . ?
C33 H33B 0.9900 . ?
C34 C35 1.517(7) . ?
C34 H34A 0.9900 . ?
C34 H34B 0.9900 . ?
C35 C36 1.493(7) . ?
C35 H35A 0.9900 . ?
C35 H35B 0.9900 . ?
C36 H36A 0.9900 . ?
C36 H36B 0.9900 . ?
O11 C37 1.450(10) . ?
O11 C40 1.453(10) . ?
C37 C38 1.521(14) . ?
C37 H37A 0.9900 . ?
C37 H37B 0.9900 . ?
C38 C39 1.548(15) . ?
C38 H38A 0.9900 . ?
C38 H38B 0.9900 . ?
C39 C40 1.526(16) . ?
C39 H39A 0.9900 . ?
C39 H39B 0.9900 . ?
C40 H40A 0.9900 . ?
C40 H40B 0.9900 . ?
C37' C38' 1.524(17) . ?
C37' H37C 0.9900 . ?
C37' H37D 0.9900 . ?
C38' C39' 1.536(17) . ?
C38' H38C 0.9900 . ?
C38' H38D 0.9900 . ?
C39' C40' 1.520(17) . ?
C39' H39C 0.9900 . ?
C39' H39D 0.9900 . ?
C40' H40C 0.9900 . ?
C40' H40D 0.9900 . ?
C41 C42 1.385(6) . ?
C41 C46 1.389(6) . ?
C42 C43 1.400(6) . ?
C42 H42A 0.9500 . ?
C43 C44 1.362(7) . ?
C43 H43A 0.9500 . ?
C44 C45 1.378(7) . ?
C44 H44A 0.9500 . ?
C45 C46 1.381(6) . ?
C45 H45A 0.9500 . ?
C46 H46A 0.9500 . ?
C47 C52 1.365(6) . ?
C47 C48 1.391(6) . ?
C48 C49 1.406(6) . ?
C48 H48A 0.9500 . ?
C49 C50 1.365(7) . ?
C49 H49A 0.9500 . ?
C50 C51 1.377(7) . ?
C50 H50A 0.9500 . ?
C51 C52 1.396(6) . ?
C51 H51A 0.9500 . ?
C52 H52A 0.9500 . ?
O12 C56 1.441(16) . ?
O12 C53 1.448(16) . ?
C53 C54 1.460(19) . ?
C53 H53A 0.9900 . ?
C53 H53B 0.9900 . ?
C54 C55 1.61(2) . ?
C54 H54A 0.9900 . ?
C54 H54B 0.9900 . ?
C55 C56 1.449(17) . ?
C55 H55A 0.9900 . ?
C55 H55B 0.9900 . ?
C56 H56A 0.9900 . ?
C56 H56B 0.9900 . ?
C53' C54' 1.461(12) . ?
C53' H53C 0.9900 . ?
C53' H53D 0.9900 . ?
C54' C55' 1.588(13) . ?
C54' H54C 0.9900 . ?
C54' H54D 0.9900 . ?
C55' C56' 1.446(9) . ?
C55' H55C 0.9900 . ?
C55' H55D 0.9900 . ?
C56' H56C 0.9900 . ?
C56' H56D 0.9900 . ?
O13 C60 1.437(15) . ?
O13 C57 1.442(15) . ?
C57 C58 1.511(17) . ?
C57 H57A 0.9900 . ?
C57 H57B 0.9900 . ?
C58 C59 1.52(2) . ?
C58 H58A 0.9900 . ?
C58 H58B 0.9900 . ?
C59 C60 1.513(18) . ?
C59 H59A 0.9900 . ?
C59 H59B 0.9900 . ?
C60 H60A 0.9900 . ?
C60 H60B 0.9900 . ?
C57' C58' 1.502(10) . ?
C57' H57C 0.9900 . ?
C57' H57D 0.9900 . ?
C58' C59' 1.534(11) . ?
C58' H58C 0.9900 . ?
C58' H58D 0.9900 . ?
C59' C60' 1.535(11) . ?
C59' H59C 0.9900 . ?
C59' H59D 0.9900 . ?
C60' H60C 0.9900 . ?
C60' H60D 0.9900 . ?
C61 C62 1.371(7) . ?
C61 C66 1.385(7) . ?
C62 C63 1.374(8) . ?
C62 H62A 0.9500 . ?
C63 C64 1.361(9) . ?
C63 H63A 0.9500 . ?
C64 C65 1.379(9) . ?
C64 H64A 0.9500 . ?
C65 C66 1.396(7) . ?
C65 H65A 0.9500 . ?
C66 H66A 0.9500 . ?
C67 C72 1.386(6) . ?
C67 C68 1.390(6) . ?
C68 C69 1.379(6) . ?
C68 H68A 0.9500 . ?
C69 C70 1.371(7) . ?
C69 H69A 0.9500 . ?
C70 C71 1.383(7) . ?
C70 H70A 0.9500 . ?
C71 C72 1.388(6) . ?
C71 H71A 0.9500 . ?
C72 H72A 0.9500 . ?
Br2 Mg4 2.446(5) . ?
Br3 Mg4 2.467(4) . ?
Br4 Mg4 2.463(5) . ?
Mg4 O14 2.023(6) . ?
O14 C73 1.433(8) . ?
O14 C76 1.446(7) . ?
C73 C74 1.503(9) . ?
C73 H73A 0.9900 . ?
C73 H73B 0.9900 . ?
C74 C75 1.512(10) . ?
C74 H74A 0.9900 . ?
C74 H74B 0.9900 . ?
C75 C76 1.456(12) . ?
C75 H75A 0.9900 . ?
C75 H75B 0.9900 . ?
C76 H76A 0.9900 . ?
C76 H76B 0.9900 . ?
Br2' Mg4' 2.444(14) . ?
Br3' Mg4' 2.464(13) . ?
Br4' Mg4' 2.440(14) . ?
Mg4' O14' 2.027(14) . ?
O14' C76' 1.438(13) . ?
O14' C73' 1.451(15) . ?
C73' C74' 1.487(16) . ?
C73' H73C 0.9900 . ?
C73' H73D 0.9900 . ?
C74' C75' 1.521(17) . ?
C74' H74C 0.9900 . ?
C74' H74D 0.9900 . ?
C75' C76' 1.476(17) . ?
C75' H75C 0.9900 . ?
C75' H75D 0.9900 . ?
C76' H76C 0.9900 . ?
C76' H76D 0.9900 . ?
O15 C77 1.3840 . ?
O15 C80 1.442(2) . ?
C77 C78 1.544(4) . ?
C77 H77A 0.9900 . ?
C77 H77B 0.9900 . ?
C78 C79 1.542(4) . ?
C78 H78A 0.9900 . ?
C78 H78B 0.9900 . ?
C79 C80 1.537(4) . ?
C79 H79A 0.9900 . ?
C79 H79B 0.9900 . ?
C80 H80A 0.9900 . ?
C80 H80B 0.9900 . ?
O15' C80' 1.443(2) . ?
O15' C77' 1.443(2) . ?
C77' C78' 1.535(4) . ?
C77' H77C 0.9900 . ?
C77' H77D 0.9900 . ?
C78' C79' 1.542(4) . ?
C78' H78C 0.9900 . ?
C78' H78D 0.9900 . ?
C79' C80' 1.535(4) . ?
C79' H79C 0.9900 . ?
C79' H79D 0.9900 . ?
C80' H80C 0.9900 . ?
C80' H80D 0.9900 . ?

loop_
_geom_torsion_atom_site_label_1
_geom_torsion_atom_site_label_2
_geom_torsion_atom_site_label_3
_geom_torsion_atom_site_label_4
_geom_torsion
_geom_torsion_site_symmetry_1
_geom_torsion_site_symmetry_2
_geom_torsion_site_symmetry_3
_geom_torsion_site_symmetry_4
_geom_torsion_publ_flag
O8 Mg1 Mg2 O5 62.1(2) . . . . ?
O3 Mg1 Mg2 O5 172.76(13) . . . . ?
O9 Mg1 Mg2 O5 -101.02(15) . . . . ?
O2 Mg1 Mg2 O5 -16.71(12) . . . . ?
O1 Mg1 Mg2 O5 -69.12(14) . . . . ?
C1 Mg1 Mg2 O5 -41.44(14) . . . . ?
Br1 Mg1 Mg2 O5 76.05(10) . . . . ?
Mg3 Mg1 Mg2 O5 22.08(10) . . . . ?
O8 Mg1 Mg2 O4 -117.0(2) . . . . ?
O3 Mg1 Mg2 O4 -6.41(13) . . . . ?
O9 Mg1 Mg2 O4 79.81(15) . . . . ?
O2 Mg1 Mg2 O4 164.12(12) . . . . ?
O1 Mg1 Mg2 O4 111.71(15) . . . . ?
C1 Mg1 Mg2 O4 139.38(14) . . . . ?
Br1 Mg1 Mg2 O4 -103.12(10) . . . . ?
Mg3 Mg1 Mg2 O4 -157.09(10) . . . . ?
O8 Mg1 Mg2 O11 172.07(19) . . . . ?
O3 Mg1 Mg2 O11 -77.30(15) . . . . ?
O9 Mg1 Mg2 O11 8.92(17) . . . . ?
O2 Mg1 Mg2 O11 93.22(14) . . . . ?
O1 Mg1 Mg2 O11 40.82(15) . . . . ?
C1 Mg1 Mg2 O11 68.49(15) . . . . ?
Br1 Mg1 Mg2 O11 -174.02(12) . . . . ?
Mg3 Mg1 Mg2 O11 132.02(12) . . . . ?
O8 Mg1 Mg2 O10 -47.4(2) . . . . ?
O3 Mg1 Mg2 O10 63.21(16) . . . . ?
O9 Mg1 Mg2 O10 149.43(16) . . . . ?
O2 Mg1 Mg2 O10 -126.26(15) . . . . ?
O1 Mg1 Mg2 O10 -178.67(18) . . . . ?
C1 Mg1 Mg2 O10 -150.99(17) . . . . ?
Br1 Mg1 Mg2 O10 -33.50(13) . . . . ?
Mg3 Mg1 Mg2 O10 -87.47(13) . . . . ?
O8 Mg1 Mg2 O1 131.3(2) . . . . ?
O3 Mg1 Mg2 O1 -118.12(15) . . . . ?
O9 Mg1 Mg2 O1 -31.90(15) . . . . ?
O2 Mg1 Mg2 O1 52.41(13) . . . . ?
C1 Mg1 Mg2 O1 27.68(14) . . . . ?
Br1 Mg1 Mg2 O1 145.17(12) . . . . ?
Mg3 Mg1 Mg2 O1 91.20(11) . . . . ?
O8 Mg1 Mg2 Br1 -13.92(17) . . . . ?
O3 Mg1 Mg2 Br1 96.72(10) . . . . ?
O9 Mg1 Mg2 Br1 -177.07(12) . . . . ?
O2 Mg1 Mg2 Br1 -92.76(8) . . . . ?
O1 Mg1 Mg2 Br1 -145.17(12) . . . . ?
C1 Mg1 Mg2 Br1 -117.49(11) . . . . ?
Mg3 Mg1 Mg2 Br1 -53.97(3) . . . . ?
O8 Mg1 Mg3 O6 177.40(13) . . . . ?
O3 Mg1 Mg3 O6 -75.66(19) . . . . ?
O9 Mg1 Mg3 O6 94.58(15) . . . . ?
O2 Mg1 Mg3 O6 67.79(14) . . . . ?
O1 Mg1 Mg3 O6 14.42(12) . . . . ?
C1 Mg1 Mg3 O6 39.52(14) . . . . ?
Br1 Mg1 Mg3 O6 -78.09(10) . . . . ?
Mg2 Mg1 Mg3 O6 -24.61(10) . . . . ?
O8 Mg1 Mg3 O7 -4.03(13) . . . . ?
O3 Mg1 Mg3 O7 102.91(19) . . . . ?
O9 Mg1 Mg3 O7 -86.84(15) . . . . ?
O2 Mg1 Mg3 O7 -113.64(15) . . . . ?
O1 Mg1 Mg3 O7 -167.01(12) . . . . ?
C1 Mg1 Mg3 O7 -141.90(14) . . . . ?
Br1 Mg1 Mg3 O7 100.48(9) . . . . ?
Mg2 Mg1 Mg3 O7 153.96(10) . . . . ?
O8 Mg1 Mg3 O13 69.33(15) . . . . ?
O3 Mg1 Mg3 O13 176.26(19) . . . . ?
O9 Mg1 Mg3 O13 -13.49(18) . . . . ?
O2 Mg1 Mg3 O13 -40.29(16) . . . . ?
O1 Mg1 Mg3 O13 -93.65(14) . . . . ?
C1 Mg1 Mg3 O13 -68.55(16) . . . . ?
Br1 Mg1 Mg3 O13 173.83(13) . . . . ?
Mg2 Mg1 Mg3 O13 -132.69(13) . . . . ?
O8 Mg1 Mg3 O12 -73.31(16) . . . . ?
O3 Mg1 Mg3 O12 33.6(2) . . . . ?
O9 Mg1 Mg3 O12 -156.12(16) . . . . ?
O2 Mg1 Mg3 O12 177.08(18) . . . . ?
O1 Mg1 Mg3 O12 123.72(15) . . . . ?
C1 Mg1 Mg3 O12 148.82(17) . . . . ?
Br1 Mg1 Mg3 O12 31.20(12) . . . . ?
Mg2 Mg1 Mg3 O12 84.68(13) . . . . ?
O8 Mg1 Mg3 O2 109.61(15) . . . . ?
O3 Mg1 Mg3 O2 -143.4(2) . . . . ?
O9 Mg1 Mg3 O2 26.80(15) . . . . ?
O1 Mg1 Mg3 O2 -53.36(13) . . . . ?
C1 Mg1 Mg3 O2 -28.26(14) . . . . ?
Br1 Mg1 Mg3 O2 -145.88(12) . . . . ?
Mg2 Mg1 Mg3 O2 -92.40(12) . . . . ?
O8 Mg1 Mg3 Br1 -104.51(10) . . . . ?
O3 Mg1 Mg3 Br1 2.43(16) . . . . ?
O9 Mg1 Mg3 Br1 172.68(12) . . . . ?
O2 Mg1 Mg3 Br1 145.88(12) . . . . ?
O1 Mg1 Mg3 Br1 92.51(8) . . . . ?
C1 Mg1 Mg3 Br1 117.62(11) . . . . ?
Mg2 Mg1 Mg3 Br1 53.48(3) . . . . ?
O8 Mg1 Br1 Mg2 172.15(10) . . . . ?
O3 Mg1 Br1 Mg2 -77.09(10) . . . . ?
O9 Mg1 Br1 Mg2 24.1(10) . . . . ?
O2 Mg1 Br1 Mg2 81.05(8) . . . . ?
O1 Mg1 Br1 Mg2 20.81(7) . . . . ?
C1 Mg1 Br1 Mg2 50.93(10) . . . . ?
Mg3 Mg1 Br1 Mg2 101.41(4) . . . . ?
O8 Mg1 Br1 Mg3 70.74(9) . . . . ?
O3 Mg1 Br1 Mg3 -178.50(10) . . . . ?
O9 Mg1 Br1 Mg3 -77.3(10) . . . . ?
O2 Mg1 Br1 Mg3 -20.36(8) . . . . ?
O1 Mg1 Br1 Mg3 -80.60(8) . . . . ?
C1 Mg1 Br1 Mg3 -50.48(10) . . . . ?
Mg2 Mg1 Br1 Mg3 -101.41(4) . . . . ?
O5 Mg2 Br1 Mg1 -115.59(9) . . . . ?
O4 Mg2 Br1 Mg1 65.87(9) . . . . ?
O11 Mg2 Br1 Mg1 87.1(12) . . . . ?
O10 Mg2 Br1 Mg1 156.61(9) . . . . ?
O1 Mg2 Br1 Mg1 -21.94(8) . . . . ?
O5 Mg2 Br1 Mg3 -43.37(9) . . . . ?
O4 Mg2 Br1 Mg3 138.09(9) . . . . ?
O11 Mg2 Br1 Mg3 159.4(12) . . . . ?
O10 Mg2 Br1 Mg3 -131.17(8) . . . . ?
O1 Mg2 Br1 Mg3 50.28(8) . . . . ?
Mg1 Mg2 Br1 Mg3 72.22(4) . . . . ?
O6 Mg3 Br1 Mg1 111.16(9) . . . . ?
O7 Mg3 Br1 Mg1 -69.04(9) . . . . ?
O13 Mg3 Br1 Mg1 -127.0(9) . . . . ?
O12 Mg3 Br1 Mg1 -158.25(9) . . . . ?
O2 Mg3 Br1 Mg1 21.13(8) . . . . ?
O6 Mg3 Br1 Mg2 38.85(9) . . . . ?
O7 Mg3 Br1 Mg2 -141.35(9) . . . . ?
O13 Mg3 Br1 Mg2 160.7(9) . . . . ?
O12 Mg3 Br1 Mg2 129.45(9) . . . . ?
O2 Mg3 Br1 Mg2 -51.18(8) . . . . ?
Mg1 Mg3 Br1 Mg2 -72.31(4) . . . . ?
O5 Mg2 O1 C1 24.7(3) . . . . ?
O4 Mg2 O1 C1 -155.4(3) . . . . ?
O11 Mg2 O1 C1 116.5(3) . . . . ?
O10 Mg2 O1 C1 -84.3(14) . . . . ?
Br1 Mg2 O1 C1 -68.0(3) . . . . ?
Mg1 Mg2 O1 C1 -94.9(3) . . . . ?
O5 Mg2 O1 Mg1 119.65(12) . . . . ?
O4 Mg2 O1 Mg1 -60.50(12) . . . . ?
O11 Mg2 O1 Mg1 -148.61(11) . . . . ?
O10 Mg2 O1 Mg1 10.6(14) . . . . ?
Br1 Mg2 O1 Mg1 26.88(9) . . . . ?
O8 Mg1 O1 C1 10.0(4) . . . . ?
O3 Mg1 O1 C1 -172.1(2) . . . . ?
O9 Mg1 O1 C1 -79.7(2) . . . . ?
O2 Mg1 O1 C1 11.52(19) . . . . ?
Br1 Mg1 O1 C1 99.9(2) . . . . ?
Mg2 Mg1 O1 C1 127.1(2) . . . . ?
Mg3 Mg1 O1 C1 46.48(19) . . . . ?
O8 Mg1 O1 Mg2 -117.1(2) . . . . ?
O3 Mg1 O1 Mg2 60.86(13) . . . . ?
O9 Mg1 O1 Mg2 153.20(13) . . . . ?
O2 Mg1 O1 Mg2 -115.53(13) . . . . ?
C1 Mg1 O1 Mg2 -127.1(2) . . . . ?
Br1 Mg1 O1 Mg2 -27.15(9) . . . . ?
Mg3 Mg1 O1 Mg2 -80.57(9) . . . . ?
O6 Mg3 O2 C1 -21.4(3) . . . . ?
O7 Mg3 O2 C1 157.0(3) . . . . ?
O13 Mg3 O2 C1 -112.6(3) . . . . ?
O12 Mg3 O2 C1 76.4(12) . . . . ?
Br1 Mg3 O2 C1 70.5(3) . . . . ?
Mg1 Mg3 O2 C1 96.7(3) . . . . ?
O6 Mg3 O2 Mg1 -118.13(12) . . . . ?
O7 Mg3 O2 Mg1 60.27(12) . . . . ?
O13 Mg3 O2 Mg1 150.67(11) . . . . ?
O12 Mg3 O2 Mg1 -20.3(12) . . . . ?
Br1 Mg3 O2 Mg1 -26.24(9) . . . . ?
O8 Mg1 O2 C1 167.7(2) . . . . ?
O3 Mg1 O2 C1 -21.0(4) . . . . ?
O9 Mg1 O2 C1 75.9(2) . . . . ?
O1 Mg1 O2 C1 -11.5(2) . . . . ?
Br1 Mg1 O2 C1 -99.0(2) . . . . ?
Mg2 Mg1 O2 C1 -46.1(2) . . . . ?
Mg3 Mg1 O2 C1 -125.8(2) . . . . ?
O8 Mg1 O2 Mg3 -66.52(13) . . . . ?
O3 Mg1 O2 Mg3 104.8(3) . . . . ?
O9 Mg1 O2 Mg3 -158.36(12) . . . . ?
O1 Mg1 O2 Mg3 114.23(13) . . . . ?
C1 Mg1 O2 Mg3 125.8(2) . . . . ?
Br1 Mg1 O2 Mg3 26.79(9) . . . . ?
Mg2 Mg1 O2 Mg3 79.67(9) . . . . ?
O8 Mg1 O3 C2 147.6(3) . . . . ?
O9 Mg1 O3 C2 -119.4(3) . . . . ?
O2 Mg1 O3 C2 -23.1(6) . . . . ?
O1 Mg1 O3 C2 -31.3(4) . . . . ?
C1 Mg1 O3 C2 -36.4(4) . . . . ?
Br1 Mg1 O3 C2 54.6(3) . . . . ?
Mg2 Mg1 O3 C2 2.2(3) . . . . ?
Mg3 Mg1 O3 C2 52.6(4) . . . . ?
O5 Mg2 O4 C2 -133(5) . . . . ?
O11 Mg2 O4 C2 147.1(4) . . . . ?
O10 Mg2 O4 C2 -121.8(4) . . . . ?
O1 Mg2 O4 C2 53.3(4) . . . . ?
Br1 Mg2 O4 C2 -34.6(4) . . . . ?
Mg1 Mg2 O4 C2 15.9(4) . . . . ?
O4 Mg2 O5 C3 130(5) . . . . ?
O11 Mg2 O5 C3 -149.8(4) . . . . ?
O10 Mg2 O5 C3 119.2(4) . . . . ?
O1 Mg2 O5 C3 -55.9(4) . . . . ?
Br1 Mg2 O5 C3 32.1(4) . . . . ?
Mg1 Mg2 O5 C3 -18.2(4) . . . . ?
O7 Mg3 O6 C3 -23(5) . . . . ?
O13 Mg3 O6 C3 168.9(5) . . . . ?
O12 Mg3 O6 C3 -103.2(5) . . . . ?
O2 Mg3 O6 C3 70.9(5) . . . . ?
Br1 Mg3 O6 C3 -16.0(5) . . . . ?
Mg1 Mg3 O6 C3 34.4(5) . . . . ?
O6 Mg3 O7 C4 55(5) . . . . ?
O13 Mg3 O7 C4 -136.9(4) . . . . ?
O12 Mg3 O7 C4 135.2(4) . . . . ?
O2 Mg3 O7 C4 -38.8(4) . . . . ?
Br1 Mg3 O7 C4 48.0(4) . . . . ?
Mg1 Mg3 O7 C4 -2.8(3) . . . . ?
O3 Mg1 O8 C4 -128.1(3) . . . . ?
O9 Mg1 O8 C4 138.4(3) . . . . ?
O2 Mg1 O8 C4 48.4(3) . . . . ?
O1 Mg1 O8 C4 49.7(5) . . . . ?
C1 Mg1 O8 C4 55.6(4) . . . . ?
Br1 Mg1 O8 C4 -38.4(3) . . . . ?
Mg2 Mg1 O8 C4 -27.3(4) . . . . ?
Mg3 Mg1 O8 C4 12.7(3) . . . . ?
Mg3 O2 C1 O1 -83.2(4) . . . . ?
Mg1 O2 C1 O1 20.3(3) . . . . ?
Mg3 O2 C1 N1 100.5(4) . . . . ?
Mg1 O2 C1 N1 -156.0(3) . . . . ?
Mg3 O2 C1 Mg1 -103.5(2) . . . . ?
Mg2 O1 C1 O2 81.5(4) . . . . ?
Mg1 O1 C1 O2 -20.1(3) . . . . ?
Mg2 O1 C1 N1 -102.2(4) . . . . ?
Mg1 O1 C1 N1 156.2(3) . . . . ?
Mg2 O1 C1 Mg1 101.6(2) . . . . ?
C11 N1 C1 O2 1.5(5) . . . . ?
C5 N1 C1 O2 176.9(3) . . . . ?
C11 N1 C1 O1 -174.8(3) . . . . ?
C5 N1 C1 O1 0.6(5) . . . . ?
C11 N1 C1 Mg1 -85.3(8) . . . . ?
C5 N1 C1 Mg1 90.1(8) . . . . ?
O8 Mg1 C1 O2 -14.4(3) . . . . ?
O3 Mg1 C1 O2 170.0(2) . . . . ?
O9 Mg1 C1 O2 -102.2(2) . . . . ?
O1 Mg1 C1 O2 160.1(3) . . . . ?
Br1 Mg1 C1 O2 80.57(19) . . . . ?
Mg2 Mg1 C1 O2 125.6(2) . . . . ?
Mg3 Mg1 C1 O2 35.25(17) . . . . ?
O8 Mg1 C1 O1 -174.5(2) . . . . ?
O3 Mg1 C1 O1 10.0(3) . . . . ?
O9 Mg1 C1 O1 97.7(2) . . . . ?
O2 Mg1 C1 O1 -160.1(3) . . . . ?
Br1 Mg1 C1 O1 -79.50(19) . . . . ?
Mg2 Mg1 C1 O1 -34.49(17) . . . . ?
Mg3 Mg1 C1 O1 -124.8(2) . . . . ?
O8 Mg1 C1 N1 84.4(8) . . . . ?
O3 Mg1 C1 N1 -91.2(8) . . . . ?
O9 Mg1 C1 N1 -3.4(8) . . . . ?
O2 Mg1 C1 N1 98.8(8) . . . . ?
O1 Mg1 C1 N1 -101.1(8) . . . . ?
Br1 Mg1 C1 N1 179.3(8) . . . . ?
Mg2 Mg1 C1 N1 -135.6(8) . . . . ?
Mg3 Mg1 C1 N1 134.0(8) . . . . ?
Mg1 O3 C2 O4 7.0(6) . . . . ?
Mg1 O3 C2 N2 -174.3(3) . . . . ?
Mg2 O4 C2 O3 -20.9(7) . . . . ?
Mg2 O4 C2 N2 160.4(3) . . . . ?
C21 N2 C2 O3 8.6(6) . . . . ?
C27 N2 C2 O3 -173.8(4) . . . . ?
C21 N2 C2 O4 -172.6(4) . . . . ?
C27 N2 C2 O4 5.0(6) . . . . ?
Mg2 O5 C3 O6 4.7(7) . . . . ?
Mg2 O5 C3 N3 -177.3(3) . . . . ?
Mg3 O6 C3 O5 -16.9(7) . . . . ?
Mg3 O6 C3 N3 165.1(3) . . . . ?
C47 N3 C3 O5 -177.1(4) . . . . ?
C41 N3 C3 O5 8.9(6) . . . . ?
C47 N3 C3 O6 1.1(5) . . . . ?
C41 N3 C3 O6 -172.9(3) . . . . ?
Mg3 O7 C4 O8 13.6(6) . . . . ?
Mg3 O7 C4 N4 -168.3(3) . . . . ?
Mg1 O8 C4 O7 -20.2(6) . . . . ?
Mg1 O8 C4 N4 161.7(3) . . . . ?
C67 N4 C4 O7 -179.0(4) . . . . ?
C61 N4 C4 O7 7.2(5) . . . . ?
C67 N4 C4 O8 -0.7(6) . . . . ?
C61 N4 C4 O8 -174.5(4) . . . . ?
C1 N1 C5 C6 -103.7(5) . . . . ?
C11 N1 C5 C6 71.9(5) . . . . ?
C1 N1 C5 C10 79.6(5) . . . . ?
C11 N1 C5 C10 -104.7(4) . . . . ?
C10 C5 C6 C7 0.8(7) . . . . ?
N1 C5 C6 C7 -175.7(4) . . . . ?
C5 C6 C7 C8 0.0(7) . . . . ?
C6 C7 C8 C9 -0.3(7) . . . . ?
C7 C8 C9 C10 -0.1(7) . . . . ?
C6 C5 C10 C9 -1.3(6) . . . . ?
N1 C5 C10 C9 175.3(4) . . . . ?
C8 C9 C10 C5 0.9(6) . . . . ?
C1 N1 C11 C12 61.7(5) . . . . ?
C5 N1 C11 C12 -114.0(4) . . . . ?
C1 N1 C11 C16 -124.3(5) . . . . ?
C5 N1 C11 C16 60.0(5) . . . . ?
C16 C11 C12 C13 1.6(7) . . . . ?
N1 C11 C12 C13 175.4(4) . . . . ?
C11 C12 C13 C14 1.0(8) . . . . ?
C12 C13 C14 C15 -2.1(9) . . . . ?
C13 C14 C15 C16 0.6(10) . . . . ?
C12 C11 C16 C15 -3.0(8) . . . . ?
N1 C11 C16 C15 -177.1(5) . . . . ?
C14 C15 C16 C11 1.9(10) . . . . ?
O8 Mg1 O9 C17 6.3(15) . . . . ?
O3 Mg1 O9 C17 -104.6(15) . . . . ?
O2 Mg1 O9 C17 97.6(15) . . . . ?
O1 Mg1 O9 C17 157.7(15) . . . . ?
C1 Mg1 O9 C17 127.4(15) . . . . ?
Br1 Mg1 O9 C17 154.5(17) . . . . ?
Mg2 Mg1 O9 C17 176.9(15) . . . . ?
Mg3 Mg1 O9 C17 81.4(15) . . . . ?
O8 Mg1 O9 C20 165.8(8) . . . . ?
O3 Mg1 O9 C20 54.9(8) . . . . ?
O2 Mg1 O9 C20 -102.9(8) . . . . ?
O1 Mg1 O9 C20 -42.8(8) . . . . ?
C1 Mg1 O9 C20 -73.2(8) . . . . ?
Br1 Mg1 O9 C20 -46.1(14) . . . . ?
Mg2 Mg1 O9 C20 -23.7(9) . . . . ?
Mg3 Mg1 O9 C20 -119.1(8) . . . . ?
C20 O9 C17 C18 -23(3) . . . . ?
Mg1 O9 C17 C18 138.9(14) . . . . ?
O9 C17 C18 C19 20(3) . . . . ?
C17 C18 C19 C20 -9(3) . . . . ?
C18 C19 C20 O9 -4(2) . . . . ?
C17 O9 C20 C19 17(2) . . . . ?
Mg1 O9 C20 C19 -145.9(16) . . . . ?
C17' C18' C19' C20' 10(4) . . . . ?
C2 N2 C21 C26 -120.5(5) . . . . ?
C27 N2 C21 C26 61.8(6) . . . . ?
C2 N2 C21 C22 64.2(6) . . . . ?
C27 N2 C21 C22 -113.5(5) . . . . ?
C26 C21 C22 C23 1.2(8) . . . . ?
N2 C21 C22 C23 176.5(5) . . . . ?
C21 C22 C23 C24 -1.0(9) . . . . ?
C22 C23 C24 C25 0.1(10) . . . . ?
C23 C24 C25 C26 0.7(9) . . . . ?
C22 C21 C26 C25 -0.4(8) . . . . ?
N2 C21 C26 C25 -175.8(5) . . . . ?
C24 C25 C26 C21 -0.5(9) . . . . ?
C2 N2 C27 C28 -126.4(4) . . . . ?
C21 N2 C27 C28 51.3(5) . . . . ?
C2 N2 C27 C32 54.8(6) . . . . ?
C21 N2 C27 C32 -127.6(4) . . . . ?
C32 C27 C28 C29 1.2(7) . . . . ?
N2 C27 C28 C29 -177.6(4) . . . . ?
C27 C28 C29 C30 -1.7(8) . . . . ?
C28 C29 C30 C31 0.5(8) . . . . ?
C29 C30 C31 C32 1.1(8) . . . . ?
C28 C27 C32 C31 0.4(7) . . . . ?
N2 C27 C32 C31 179.2(4) . . . . ?
C30 C31 C32 C27 -1.6(8) . . . . ?
O5 Mg2 O10 C33 -179.3(4) . . . . ?
O4 Mg2 O10 C33 1.0(4) . . . . ?
O11 Mg2 O10 C33 89.3(4) . . . . ?
O1 Mg2 O10 C33 -70.0(15) . . . . ?
Br1 Mg2 O10 C33 -86.3(4) . . . . ?
Mg1 Mg2 O10 C33 -60.4(5) . . . . ?
O5 Mg2 O10 C36 -22.1(4) . . . . ?
O4 Mg2 O10 C36 158.2(3) . . . . ?
O11 Mg2 O10 C36 -113.6(4) . . . . ?
O1 Mg2 O10 C36 87.1(14) . . . . ?
Br1 Mg2 O10 C36 70.9(3) . . . . ?
Mg1 Mg2 O10 C36 96.8(3) . . . . ?
C36 O10 C33 C34 -2.2(7) . . . . ?
Mg2 O10 C33 C34 157.8(4) . . . . ?
O10 C33 C34 C35 22.4(7) . . . . ?
C33 C34 C35 C36 -33.3(6) . . . . ?
C33 O10 C36 C35 -19.3(6) . . . . ?
Mg2 O10 C36 C35 -179.5(3) . . . . ?
C34 C35 C36 O10 32.1(6) . . . . ?
O5 Mg2 O11 C37 141(2) . . . . ?
O4 Mg2 O11 C37 -41(2) . . . . ?
O10 Mg2 O11 C37 -131(2) . . . . ?
O1 Mg2 O11 C37 47(2) . . . . ?
Br1 Mg2 O11 C37 -62(3) . . . . ?
Mg1 Mg2 O11 C37 21(2) . . . . ?
O5 Mg2 O11 C40 -52(2) . . . . ?
O4 Mg2 O11 C40 126(2) . . . . ?
O10 Mg2 O11 C40 36(2) . . . . ?
O1 Mg2 O11 C40 -146(2) . . . . ?
Br1 Mg2 O11 C40 105(2) . . . . ?
Mg1 Mg2 O11 C40 -172(2) . . . . ?
C40 O11 C37 C38 -2(3) . . . . ?
Mg2 O11 C37 C38 166.8(16) . . . . ?
O11 C37 C38 C39 -23(4) . . . . ?
C37 C38 C39 C40 38(4) . . . . ?
C37 O11 C40 C39 27(3) . . . . ?
Mg2 O11 C40 C39 -141.6(14) . . . . ?
C38 C39 C40 O11 -40(3) . . . . ?
C37' C38' C39' C40' -35(5) . . . . ?
C3 N3 C41 C42 -92.2(5) . . . . ?
C47 N3 C41 C42 93.5(5) . . . . ?
C3 N3 C41 C46 93.2(5) . . . . ?
C47 N3 C41 C46 -81.1(5) . . . . ?
C46 C41 C42 C43 0.6(6) . . . . ?
N3 C41 C42 C43 -173.9(4) . . . . ?
C41 C42 C43 C44 0.4(7) . . . . ?
C42 C43 C44 C45 -1.7(7) . . . . ?
C43 C44 C45 C46 2.0(7) . . . . ?
C44 C45 C46 C41 -1.0(7) . . . . ?
C42 C41 C46 C45 -0.3(6) . . . . ?
N3 C41 C46 C45 174.3(4) . . . . ?
C3 N3 C47 C52 102.4(5) . . . . ?
C41 N3 C47 C52 -83.3(5) . . . . ?
C3 N3 C47 C48 -79.9(5) . . . . ?
C41 N3 C47 C48 94.4(4) . . . . ?
C52 C47 C48 C49 -1.9(6) . . . . ?
N3 C47 C48 C49 -179.6(4) . . . . ?
C47 C48 C49 C50 0.6(7) . . . . ?
C48 C49 C50 C51 1.1(8) . . . . ?
C49 C50 C51 C52 -1.5(8) . . . . ?
C48 C47 C52 C51 1.5(7) . . . . ?
N3 C47 C52 C51 179.2(4) . . . . ?
C50 C51 C52 C47 0.2(8) . . . . ?
O6 Mg3 O12 C56 -129(3) . . . . ?
O7 Mg3 O12 C56 53(3) . . . . ?
O13 Mg3 O12 C56 -38(3) . . . . ?
O2 Mg3 O12 C56 133(3) . . . . ?
Br1 Mg3 O12 C56 139(3) . . . . ?
Mg1 Mg3 O12 C56 115(3) . . . . ?
O6 Mg3 O12 C53 51(4) . . . . ?
O7 Mg3 O12 C53 -128(4) . . . . ?
O13 Mg3 O12 C53 142(4) . . . . ?
O2 Mg3 O12 C53 -47(5) . . . . ?
Br1 Mg3 O12 C53 -41(4) . . . . ?
Mg1 Mg3 O12 C53 -65(4) . . . . ?
C56 O12 C53 C54 -29(6) . . . . ?
Mg3 O12 C53 C54 152(2) . . . . ?
O12 C53 C54 C55 46(5) . . . . ?
C53 C54 C55 C56 -47(4) . . . . ?
C53 O12 C56 C55 -4(6) . . . . ?
Mg3 O12 C56 C55 176(3) . . . . ?
C54 C55 C56 O12 31(5) . . . . ?
C53' C54' C55' C56' 33.5(14) . . . . ?
O6 Mg3 O13 C60 -167(5) . . . . ?
O7 Mg3 O13 C60 13(5) . . . . ?
O12 Mg3 O13 C60 102(5) . . . . ?
O2 Mg3 O13 C60 -77(5) . . . . ?
Br1 Mg3 O13 C60 71(5) . . . . ?
Mg1 Mg3 O13 C60 -52(5) . . . . ?
O6 Mg3 O13 C57 35(3) . . . . ?
O7 Mg3 O13 C57 -145(3) . . . . ?
O12 Mg3 O13 C57 -56(3) . . . . ?
O2 Mg3 O13 C57 125(3) . . . . ?
Br1 Mg3 O13 C57 -87(4) . . . . ?
Mg1 Mg3 O13 C57 150(3) . . . . ?
C60 O13 C57 C58 -17(6) . . . . ?
Mg3 O13 C57 C58 145(3) . . . . ?
O13 C57 C58 C59 33(5) . . . . ?
C57 C58 C59 C60 -37(6) . . . . ?
C57 O13 C60 C59 -7(7) . . . . ?
Mg3 O13 C60 C59 -166(3) . . . . ?
C58 C59 C60 O13 28(7) . . . . ?
C57' C58' C59' C60' 39.1(16) . . . . ?
C4 N4 C61 C62 100.8(5) . . . . ?
C67 N4 C61 C62 -73.3(5) . . . . ?
C4 N4 C61 C66 -80.0(5) . . . . ?
C67 N4 C61 C66 105.9(5) . . . . ?
C66 C61 C62 C63 0.5(7) . . . . ?
N4 C61 C62 C63 179.8(5) . . . . ?
C61 C62 C63 C64 0.4(9) . . . . ?
C62 C63 C64 C65 -0.4(10) . . . . ?
C63 C64 C65 C66 -0.5(9) . . . . ?
C62 C61 C66 C65 -1.4(7) . . . . ?
N4 C61 C66 C65 179.4(4) . . . . ?
C64 C65 C66 C61 1.4(8) . . . . ?
C4 N4 C67 C72 -44.3(6) . . . . ?
C61 N4 C67 C72 129.5(4) . . . . ?
C4 N4 C67 C68 137.3(4) . . . . ?
C61 N4 C67 C68 -48.8(5) . . . . ?
C72 C67 C68 C69 0.1(7) . . . . ?
N4 C67 C68 C69 178.5(4) . . . . ?
C67 C68 C69 C70 1.4(7) . . . . ?
C68 C69 C70 C71 -1.5(8) . . . . ?
C69 C70 C71 C72 0.2(8) . . . . ?
C68 C67 C72 C71 -1.4(7) . . . . ?
N4 C67 C72 C71 -179.8(4) . . . . ?
C70 C71 C72 C67 1.3(8) . . . . ?
Br2 Mg4 O14 C73 -26.4(9) . . . . ?
Br4 Mg4 O14 C73 92.0(8) . . . . ?
Br3 Mg4 O14 C73 -148.1(7) . . . . ?
Br2 Mg4 O14 C76 178.8(6) . . . . ?
Br4 Mg4 O14 C76 -62.8(6) . . . . ?
Br3 Mg4 O14 C76 57.2(6) . . . . ?
C76 O14 C73 C74 -7.9(10) . . . . ?
Mg4 O14 C73 C74 -164.6(6) . . . . ?
O14 C73 C74 C75 24.1(11) . . . . ?
C73 C74 C75 C76 -31.6(11) . . . . ?
C73 O14 C76 C75 -12.6(10) . . . . ?
Mg4 O14 C76 C75 146.5(7) . . . . ?
C74 C75 C76 O14 27.7(11) . . . . ?
Br4' Mg4' O14' C76' -48.8(14) . . . . ?
Br2' Mg4' O14' C76' -168.3(14) . . . . ?
Br3' Mg4' O14' C76' 70.2(14) . . . . ?
Br4' Mg4' O14' C73' 172.4(17) . . . . ?
Br2' Mg4' O14' C73' 53(2) . . . . ?
Br3' Mg4' O14' C73' -68.5(18) . . . . ?
C76' O14' C73' C74' 14(3) . . . . ?
Mg4' O14' C73' C74' 158.5(19) . . . . ?
O14' C73' C74' C75' -37(3) . . . . ?
C73' C74' C75' C76' 44(3) . . . . ?
C73' O14' C76' C75' 15(3) . . . . ?
Mg4' O14' C76' C75' -129(2) . . . . ?
C74' C75' C76' O14' -38(3) . . . . ?
C80 O15 C77 C78 -3.7(15) . . . . ?
O15 C77 C78 C79 -23.4(15) . . . . ?
C77 C78 C79 C80 39(2) . . . . ?
C77 O15 C80 C79 27(2) . . . . ?
C78 C79 C80 O15 -33.7(18) . . . . ?
C80' O15' C77' C78' 27.0(17) . . . . ?
O15' C77' C78' C79' -27.4(15) . . . . ?
C77' C78' C79' C80' 20.6(17) . . . . ?
C77' O15' C80' C79' -14.1(19) . . . . ?
C78' C79' C80' O15' -5.2(18) . . . . ?
